data_4506924
loop_
_publ_author_name
'Blake, Karyn M.'
'Gandolfo, Chaun M.'
'Uebler, Jacob W.'
'LaDuca, Robert L.'

_publ_section_title
;
 Diverse Topologies in Chiral Divalent Metal Camphorate Coordination
 Polymers Containing 4,4&#x2032;-Dipyridylamine
;
_journal_issue 10
_journal_name_full 'Crystal Growth &amp; Design'
_journal_page_first 5125
_journal_paper_doi 10.1021/cg301091f
_journal_volume 12
_journal_year 2012
_chemical_formula_sum 'C80 H116 N12 Ni4 O28'
_chemical_formula_weight 1924.69
_space_group_IT_number 18
_symmetry_cell_setting orthorhombic
_symmetry_space_group_name_Hall 'P 2 2ab'
_symmetry_space_group_name_H-M 'P 21 21 2'
_atom_sites_solution_hydrogens geom
_atom_sites_solution_primary direct
_atom_sites_solution_secondary difmap
_audit_creation_method SHELXL-97
_audit_update_record
;
2012-07-10 # Formatted by publCIF
;
_cell_angle_alpha 90.00
_cell_angle_beta 90.00
_cell_angle_gamma 90.00
_cell_formula_units_Z 4
_cell_length_a 19.261(2)
_cell_length_b 34.341(4)
_cell_length_c 13.6935(15)
_cell_measurement_reflns_used 9792
_cell_measurement_temperature 173(2)
_cell_measurement_theta_max 24.25
_cell_measurement_theta_min 2.18
_cell_volume 9057.5(17)
_computing_cell_refinement 'Bruker SAINT'
_computing_data_collection 'Bruker APEX2'
_computing_data_reduction 'Bruker SAINT'
_computing_molecular_graphics 'Bruker SHELXTL'
_computing_publication_material 'Bruker SHELXTL'
_computing_structure_refinement 'SHELXL-97 (Sheldrick, 2008)'
_computing_structure_solution 'SHELXS-97 (Sheldrick, 2008)'
_diffrn_ambient_temperature 173(2)
_diffrn_measured_fraction_theta_full 0.999
_diffrn_measured_fraction_theta_max 0.997
_diffrn_measurement_device_type 'Bruker APEX-II CCD'
_diffrn_measurement_method '\f and \w scans'
_diffrn_radiation_monochromator graphite
_diffrn_radiation_source 'fine-focus sealed tube'
_diffrn_radiation_type MoK\a
_diffrn_radiation_wavelength 0.71073
_diffrn_reflns_av_R_equivalents 0.1086
_diffrn_reflns_av_sigmaI/netI 0.0882
_diffrn_reflns_limit_h_max 23
_diffrn_reflns_limit_h_min -23
_diffrn_reflns_limit_k_max 41
_diffrn_reflns_limit_k_min -41
_diffrn_reflns_limit_l_max 16
_diffrn_reflns_limit_l_min -16
_diffrn_reflns_number 106491
_diffrn_reflns_theta_full 25.00
_diffrn_reflns_theta_max 25.39
_diffrn_reflns_theta_min 1.60
_exptl_absorpt_coefficient_mu 0.897
_exptl_absorpt_correction_T_max 0.9531
_exptl_absorpt_correction_T_min 0.7969
_exptl_absorpt_correction_type multi-scan
_exptl_absorpt_process_details SADABS
_exptl_crystal_colour green
_exptl_crystal_density_diffrn 1.375
_exptl_crystal_density_method 'not measured'
_exptl_crystal_description needle
_exptl_crystal_F_000 3944
_exptl_crystal_size_max 0.27
_exptl_crystal_size_mid 0.11
_exptl_crystal_size_min 0.05
_platon_squeeze_details
;
435 e- in unit cell, corresponds to ~11 H2O per asymmetric unit
;
_refine_diff_density_max 1.611
_refine_diff_density_min -0.912
_refine_diff_density_rms 0.098
_refine_ls_abs_structure_details 'Flack H D (1983), Acta Cryst. A39, 876-881'
_refine_ls_abs_structure_Flack 0.076(17)
_refine_ls_extinction_method none
_refine_ls_goodness_of_fit_ref 0.993
_refine_ls_hydrogen_treatment constr
_refine_ls_matrix_type full
_refine_ls_number_parameters 1019
_refine_ls_number_reflns 16642
_refine_ls_number_restraints 0
_refine_ls_restrained_S_all 0.993
_refine_ls_R_factor_all 0.0949
_refine_ls_R_factor_gt 0.0788
_refine_ls_shift/su_max 0.000
_refine_ls_shift/su_mean 0.000
_refine_ls_structure_factor_coef Fsqd
_refine_ls_weighting_details 'calc w=1/[\s^2^(Fo^2^)+(0.1461P)^2^+0.0000P] where P=(Fo^2^+2Fc^2^)/3'
_refine_ls_weighting_scheme calc
_refine_ls_wR_factor_gt 0.2109
_refine_ls_wR_factor_ref 0.2235
_reflns_number_gt 12043
_reflns_number_total 16642
_reflns_threshold_expression >2sigma(I)
_cod_data_source_file cg301091f_si_003.cif
_cod_data_source_block 3
_cod_original_cell_volume 9057.7(17)
_cod_original_sg_symbol_H-M P2(1)2(1)2
_cod_database_code 4506924

loop_
_symmetry_equiv_pos_as_xyz
'x, y, z'
'-x, -y, z'
'-x+1/2, y+1/2, -z'
'x+1/2, -y+1/2, -z'

loop_
_atom_site_label
_atom_site_type_symbol
_atom_site_fract_x
_atom_site_fract_y
_atom_site_fract_z
_atom_site_U_iso_or_equiv
_atom_site_adp_type
_atom_site_occupancy
_atom_site_symmetry_multiplicity
_atom_site_calc_flag
_atom_site_refinement_flags
Ni1 Ni 0.5000 0.0000 -0.55575(8) 0.0467(3) Uani 1 2 d S
Ni2 Ni 0.80186(5) -0.24141(3) -0.97499(6) 0.0553(2) Uani 1 1 d .
Ni3 Ni -0.02169(5) 0.23614(3) 0.44957(6) 0.0552(2) Uani 1 1 d .
Ni4 Ni 0.24395(6) 0.01032(3) -0.01535(8) 0.0635(3) Uani 1 1 d .
Ni5 Ni 0.0000 0.0000 0.54671(8) 0.0529(3) Uani 1 2 d S
O1 O 0.0367(2) -0.03948(15) 0.4406(3) 0.0552(11) Uani 1 1 d .
O2 O 0.1052(3) 0.00087(17) 0.5186(3) 0.0614(12) Uani 1 1 d .
O3 O 0.4002(2) -0.01908(15) -0.5237(3) 0.0567(12) Uani 1 1 d .
O4 O 0.4896(3) -0.04191(13) -0.4424(3) 0.0556(12) Uani 1 1 d .
O5 O 0.2262(3) -0.00617(16) -0.1634(4) 0.0689(14) Uani 1 1 d .
O6 O 0.3076(3) -0.03273(16) -0.0747(4) 0.0749(16) Uani 1 1 d .
O7 O 0.0008(3) 0.28061(16) 0.5518(3) 0.0673(14) Uani 1 1 d .
O8 O 0.0803(3) 0.2431(2) 0.4816(4) 0.0773(17) Uani 1 1 d .
O9 O 0.6246(3) -0.27076(17) -0.4781(3) 0.0661(14) Uani 1 1 d .
O10 O 0.5487(3) -0.30040(16) -0.5655(3) 0.0622(13) Uani 1 1 d .
O11 O 0.2711(3) 0.00400(17) 0.1301(4) 0.0702(14) Uani 1 1 d .
O12 O 0.1906(3) -0.03406(14) 0.0707(3) 0.0576(12) Uani 1 1 d .
O20 O 0.7429(3) -0.28694(15) -0.9178(4) 0.0655(14) Uani 1 1 d .
O21 O 0.8183(3) -0.25575(15) -0.8255(4) 0.0615(12) Uani 1 1 d .
O30 O 0.2262(3) 0.2487(2) 0.8839(4) 0.0766(16) Uani 1 1 d .
O31 O 0.1409(3) 0.28430(15) 0.9356(5) 0.0749(17) Uani 1 1 d .
N1 N 0.3138(4) 0.05330(18) -0.0532(5) 0.0717(18) Uani 1 1 d .
N2 N 0.7266(3) -0.20269(18) -0.9404(5) 0.0605(15) Uani 1 1 d .
N3 N 0.5221(3) -0.04142(17) -0.6573(4) 0.0523(14) Uani 1 1 d .
N4 N 0.4664(4) 0.13427(17) -0.1330(5) 0.0662(17) Uani 1 1 d .
H4B H 0.5051 0.1327 -0.0990 0.079 Uiso 1 1 calc R
N5 N 0.5592(4) -0.13252(19) -0.8553(5) 0.0680(18) Uani 1 1 d .
H5A H 0.5212 -0.1398 -0.8860 0.082 Uiso 1 1 calc R
N6 N -0.1258(3) -0.19993(16) 0.9914(4) 0.0560(15) Uani 1 1 d .
N7 N 0.0095(3) -0.04207(19) 0.6495(4) 0.0599(15) Uani 1 1 d .
N8 N 0.0201(3) -0.1225(2) 0.8761(4) 0.0671(18) Uani 1 1 d .
H8A H 0.0604 -0.1231 0.9061 0.080 Uiso 1 1 calc R
N9 N 0.1646(3) 0.04644(17) 0.0150(5) 0.0599(15) Uani 1 1 d .
N10 N -0.0056(3) 0.10495(18) 0.1381(4) 0.0600(15) Uani 1 1 d .
H10A H -0.0459 0.0980 0.1134 0.072 Uiso 1 1 calc R
N11 N -0.0185(4) 0.19053(19) 0.3540(4) 0.0617(16) Uani 1 1 d .
N12 N 0.4750(4) 0.22276(18) -0.3416(4) 0.0628(17) Uani 1 1 d .
C1 C 0.6661(4) -0.2055(2) -0.9778(5) 0.0598(18) Uani 1 1 d .
H1 H 0.6599 -0.2242 -1.0281 0.072 Uiso 1 1 calc R
C2 C 0.6178(4) -0.1541(2) -0.8789(5) 0.0572(18) Uani 1 1 d .
C3 C 0.2181(4) -0.0402(2) 0.2437(5) 0.0565(17) Uani 1 1 d .
C4 C 0.1577(4) -0.0411(2) 0.3958(5) 0.0618(19) Uani 1 1 d .
H4A H 0.1992 -0.0418 0.4398 0.074 Uiso 1 1 calc R
C5 C 0.4131(4) 0.1077(2) -0.1094(6) 0.062(2) Uani 1 1 d .
C6 C 0.1100(4) 0.0011(3) 0.2605(5) 0.066(2) Uani 1 1 d .
H6A H 0.0824 -0.0216 0.2413 0.099 Uiso 1 1 calc R
H6B H 0.1229 0.0159 0.2021 0.099 Uiso 1 1 calc R
H6C H 0.0825 0.0176 0.3041 0.099 Uiso 1 1 calc R
C7 C 0.4304(4) 0.0772(2) -0.0482(6) 0.0660(19) Uani 1 1 d .
H7 H 0.4766 0.0744 -0.0252 0.079 Uiso 1 1 calc R
C8 C 0.6823(4) -0.1510(2) -0.8364(6) 0.0617(19) Uani 1 1 d .
H8 H 0.6909 -0.1322 -0.7869 0.074 Uiso 1 1 calc R
C9 C 0.5502(4) -0.1013(2) -0.7914(5) 0.0577(18) Uani 1 1 d .
C10 C 0.6072(4) -0.1829(2) -0.9507(6) 0.0639(19) Uani 1 1 d .
H10 H 0.5629 -0.1871 -0.9794 0.077 Uiso 1 1 calc R
C11 C 0.1732(4) -0.0769(2) 0.2475(5) 0.0569(17) Uani 1 1 d .
H11A H 0.1326 -0.0743 0.2037 0.068 Uiso 1 1 calc R
H11B H 0.2004 -0.1000 0.2268 0.068 Uiso 1 1 calc R
C12 C 0.2901(4) -0.0489(3) 0.2855(6) 0.077(3) Uani 1 1 d .
H12A H 0.3124 -0.0693 0.2464 0.115 Uiso 1 1 calc R
H12B H 0.2856 -0.0578 0.3532 0.115 Uiso 1 1 calc R
H12C H 0.3185 -0.0253 0.2836 0.115 Uiso 1 1 calc R
C13 C 0.4889(6) -0.0892(4) -0.7689(10) 0.157(7) Uani 1 1 d .
H13 H 0.4504 -0.1023 -0.7970 0.188 Uiso 1 1 calc R
C14 C 0.3452(5) 0.1095(2) -0.1417(7) 0.077(3) Uani 1 1 d .
H14 H 0.3313 0.1296 -0.1850 0.093 Uiso 1 1 calc R
C15 C 0.1745(4) -0.0122(2) 0.3124(6) 0.063(2) Uani 1 1 d .
C16 C 0.6025(5) -0.0810(3) -0.7460(8) 0.084(3) Uani 1 1 d .
H16 H 0.6496 -0.0875 -0.7581 0.100 Uiso 1 1 calc R
C17 C 0.7355(4) -0.1762(2) -0.8678(6) 0.0633(19) Uani 1 1 d .
H17 H 0.7796 -0.1747 -0.8368 0.076 Uiso 1 1 calc R
C18 C 0.5861(5) -0.0511(3) -0.6829(7) 0.083(3) Uani 1 1 d .
H18 H 0.6233 -0.0365 -0.6558 0.100 Uiso 1 1 calc R
C19 C 0.4758(5) -0.0588(4) -0.7074(10) 0.136(6) Uani 1 1 d .
H19 H 0.4291 -0.0501 -0.7015 0.163 Uiso 1 1 calc R
C20 C 0.1496(5) -0.0814(2) 0.3535(5) 0.065(2) Uani 1 1 d .
H20A H 0.1007 -0.0901 0.3569 0.078 Uiso 1 1 calc R
H20B H 0.1791 -0.1003 0.3887 0.078 Uiso 1 1 calc R
C21 C 0.2146(6) 0.0237(3) 0.3460(9) 0.104(4) Uani 1 1 d .
H21A H 0.2406 0.0346 0.2908 0.155 Uiso 1 1 calc R
H21B H 0.2469 0.0164 0.3980 0.155 Uiso 1 1 calc R
H21C H 0.1819 0.0433 0.3706 0.155 Uiso 1 1 calc R
C22 C 0.3802(5) 0.0509(2) -0.0207(6) 0.069(2) Uani 1 1 d .
H22 H 0.3924 0.0304 0.0225 0.083 Uiso 1 1 calc R
C23 C 0.2986(5) 0.0825(2) -0.1116(6) 0.074(2) Uani 1 1 d .
H23 H 0.2521 0.0848 -0.1341 0.089 Uiso 1 1 calc R
C24 C 0.4635(5) 0.1633(2) -0.2063(6) 0.066(2) Uani 1 1 d .
C25 C 0.4262(5) 0.1631(3) -0.2838(6) 0.083(3) Uani 1 1 d .
H25 H 0.3964 0.1417 -0.2967 0.099 Uiso 1 1 calc R
C26 C 0.3708(5) -0.0367(3) -0.2854(6) 0.090(3) Uani 1 1 d .
C27 C 0.3781(4) -0.0605(3) -0.3804(5) 0.064(2) Uani 1 1 d .
C28 C 0.3015(6) -0.0646(4) -0.4204(6) 0.128(6) Uani 1 1 d .
H28A H 0.2931 -0.0911 -0.4460 0.153 Uiso 1 1 calc R
H28B H 0.2926 -0.0455 -0.4730 0.153 Uiso 1 1 calc R
C29 C 0.2520(6) -0.0558(4) -0.3255(9) 0.115(4) Uani 1 1 d .
H29A H 0.2256 -0.0314 -0.3340 0.138 Uiso 1 1 calc R
H29B H 0.2191 -0.0775 -0.3139 0.138 Uiso 1 1 calc R
C30 C 0.3048(5) -0.0524(2) -0.2418(5) 0.064(2) Uani 1 1 d .
H30A H 0.3145 -0.0792 -0.2172 0.077 Uiso 1 1 calc R
C31 C 0.4322(6) -0.0483(4) -0.2152(7) 0.105(4) Uani 1 1 d .
H31A H 0.4173 -0.0695 -0.1721 0.158 Uiso 1 1 calc R
H31B H 0.4455 -0.0257 -0.1757 0.158 Uiso 1 1 calc R
H31C H 0.4721 -0.0569 -0.2540 0.158 Uiso 1 1 calc R
C32 C 0.3718(5) 0.0054(2) -0.2989(6) 0.070(2) Uani 1 1 d .
H32A H 0.3333 0.0131 -0.3416 0.106 Uiso 1 1 calc R
H32B H 0.4159 0.0131 -0.3288 0.106 Uiso 1 1 calc R
H32C H 0.3668 0.0183 -0.2354 0.106 Uiso 1 1 calc R
C33 C 0.4247(4) -0.0393(2) -0.4525(5) 0.0519(16) Uani 1 1 d .
C34 C -0.1453(5) -0.1704(2) 0.9307(5) 0.064(2) Uani 1 1 d .
H34 H -0.1934 -0.1673 0.9171 0.077 Uiso 1 1 calc R
C35 C -0.1001(4) -0.1452(2) 0.8887(5) 0.0559(18) Uani 1 1 d .
H35 H -0.1158 -0.1256 0.8452 0.067 Uiso 1 1 calc R
C36 C -0.0589(4) -0.2026(2) 1.0108(6) 0.0609(18) Uani 1 1 d .
H36 H -0.0441 -0.2226 1.0540 0.073 Uiso 1 1 calc R
C37 C -0.0093(4) -0.1783(2) 0.9723(5) 0.0631(19) Uani 1 1 d .
H37 H 0.0385 -0.1815 0.9875 0.076 Uiso 1 1 calc R
C38 C 0.0539(4) -0.0386(2) 0.7268(5) 0.0587(18) Uani 1 1 d .
H38 H 0.0831 -0.0163 0.7292 0.070 Uiso 1 1 calc R
C39 C 0.0589(4) -0.0643(2) 0.7986(5) 0.0544(17) Uani 1 1 d .
H39 H 0.0928 -0.0611 0.8483 0.065 Uiso 1 1 calc R
C40 C 0.0137(4) -0.0961(2) 0.8005(5) 0.063(2) Uani 1 1 d .
C41 C -0.0261(5) -0.1032(2) 0.7201(5) 0.069(2) Uani 1 1 d .
H41 H -0.0517 -0.1268 0.7149 0.083 Uiso 1 1 calc R
C42 C -0.0289(5) -0.0763(2) 0.6476(5) 0.069(2) Uani 1 1 d .
H42 H -0.0583 -0.0811 0.5932 0.083 Uiso 1 1 calc R
C43 C -0.0314(4) -0.1491(2) 0.9110(5) 0.0601(18) Uani 1 1 d .
C44 C 0.0971(5) 0.0380(2) -0.0098(6) 0.066(2) Uani 1 1 d .
H44 H 0.0883 0.0185 -0.0574 0.080 Uiso 1 1 calc R
C45 C 0.0427(4) 0.0568(2) 0.0323(5) 0.0613(18) Uani 1 1 d .
H45 H -0.0030 0.0490 0.0155 0.074 Uiso 1 1 calc R
C46 C 0.0511(4) 0.0873(2) 0.0996(5) 0.0539(16) Uani 1 1 d .
C47 C 0.1202(4) 0.09658(19) 0.1221(5) 0.0547(17) Uani 1 1 d .
H47 H 0.1300 0.1170 0.1669 0.066 Uiso 1 1 calc R
C48 C 0.1738(4) 0.0762(2) 0.0793(6) 0.064(2) Uani 1 1 d .
H48 H 0.2200 0.0833 0.0958 0.077 Uiso 1 1 calc R
C49 C -0.0078(4) 0.1323(2) 0.2111(5) 0.0594(18) Uani 1 1 d .
C50 C 0.0359(4) 0.1329(2) 0.2920(5) 0.067(2) Uani 1 1 d .
H50 H 0.0705 0.1135 0.3005 0.080 Uiso 1 1 calc R
C51 C 0.0281(5) 0.1616(2) 0.3578(5) 0.069(2) Uani 1 1 d .
H51 H 0.0585 0.1613 0.4124 0.083 Uiso 1 1 calc R
C52 C -0.0624(4) 0.1875(3) 0.2807(5) 0.0630(19) Uani 1 1 d .
H52 H -0.0991 0.2060 0.2777 0.076 Uiso 1 1 calc R
C53 C -0.0597(4) 0.1604(2) 0.2097(5) 0.0591(18) Uani 1 1 d .
H53 H -0.0932 0.1605 0.1587 0.071 Uiso 1 1 calc R
C54 C 0.0972(4) -0.0264(2) 0.4563(5) 0.0560(17) Uani 1 1 d .
C55 C 0.4292(6) 0.1939(3) -0.3490(6) 0.098(4) Uani 1 1 d .
H55 H 0.3970 0.1945 -0.4015 0.118 Uiso 1 1 calc R
C56 C 0.5148(4) 0.2219(2) -0.2638(5) 0.0582(18) Uani 1 1 d .
H56 H 0.5468 0.2427 -0.2550 0.070 Uiso 1 1 calc R
C57 C 0.5133(4) 0.1934(2) -0.1950(5) 0.0580(18) Uani 1 1 d .
H57 H 0.5445 0.1937 -0.1413 0.070 Uiso 1 1 calc R
C58 C 0.2764(5) -0.0293(2) -0.1590(6) 0.064(2) Uani 1 1 d .
C59 C 0.0822(5) 0.2416(3) 0.7352(6) 0.083(3) Uani 1 1 d .
H59A H 0.0490 0.2619 0.7537 0.125 Uiso 1 1 calc R
H59B H 0.0962 0.2270 0.7935 0.125 Uiso 1 1 calc R
H59C H 0.0603 0.2238 0.6884 0.125 Uiso 1 1 calc R
C60 C 0.1398(7) 0.2584(3) 0.6929(7) 0.096(3) Uani 1 1 d .
C61 C 0.1900(10) 0.2231(5) 0.6587(12) 0.179(8) Uani 1 1 d .
H61A H 0.2283 0.2336 0.6196 0.268 Uiso 1 1 calc R
H61B H 0.1633 0.2045 0.6195 0.268 Uiso 1 1 calc R
H61C H 0.2087 0.2099 0.7165 0.268 Uiso 1 1 calc R
C62 C 0.2414(11) 0.2982(4) 0.7241(9) 0.157(8) Uani 1 1 d .
H62A H 0.2362 0.3039 0.6543 0.236 Uiso 1 1 calc R
H62B H 0.2735 0.2763 0.7325 0.236 Uiso 1 1 calc R
H62C H 0.2599 0.3212 0.7576 0.236 Uiso 1 1 calc R
C63 C 0.1768(6) 0.2886(3) 0.7635(8) 0.101(4) Uani 1 1 d .
C64 C 0.1338(7) 0.3219(3) 0.7502(7) 0.099(3) Uani 1 1 d .
H64A H 0.1597 0.3455 0.7698 0.119 Uiso 1 1 calc R
H64B H 0.0925 0.3197 0.7929 0.119 Uiso 1 1 calc R
C65 C 0.1079(11) 0.3265(5) 0.6338(7) 0.189(10) Uani 1 1 d .
H65A H 0.0583 0.3338 0.6282 0.227 Uiso 1 1 calc R
H65B H 0.1370 0.3450 0.5964 0.227 Uiso 1 1 calc R
C66 C 0.0653(5) 0.2706(3) 0.5442(6) 0.081(3) Uani 1 1 d .
C67 C 0.1204(7) 0.2874(4) 0.6081(8) 0.115(5) Uani 1 1 d .
H67A H 0.1627 0.2883 0.5659 0.137 Uiso 1 1 calc R
C68 C 0.6105(4) -0.2938(2) -0.5481(5) 0.0601(18) Uani 1 1 d .
C69 C 0.6671(5) -0.3124(3) -0.6147(6) 0.076(2) Uani 1 1 d .
C80 C 0.7694(4) -0.2817(2) -0.8341(5) 0.0580(18) Uani 1 1 d .
C81 C 0.7471(4) -0.3042(2) -0.7478(5) 0.0581(18) Uani 1 1 d .
H81A H 0.7397 -0.3313 -0.7724 0.070 Uiso 1 1 calc R
C82 C 0.6633(7) -0.2513(3) -0.7091(10) 0.139(6) Uani 1 1 d .
H82A H 0.6713 -0.2405 -0.7744 0.208 Uiso 1 1 calc R
H82B H 0.6947 -0.2388 -0.6624 0.208 Uiso 1 1 calc R
H82C H 0.6151 -0.2465 -0.6896 0.208 Uiso 1 1 calc R
C83 C 0.6118(9) -0.3089(6) -0.7869(9) 0.179(8) Uani 1 1 d .
H83A H 0.6136 -0.3374 -0.7874 0.268 Uiso 1 1 calc R
H83B H 0.6193 -0.2990 -0.8533 0.268 Uiso 1 1 calc R
H83C H 0.5662 -0.3003 -0.7635 0.268 Uiso 1 1 calc R
C84 C 0.6757(9) -0.2910(5) -0.7104(10) 0.168(8) Uani 1 1 d .
C85 C 0.2256(4) -0.0232(2) 0.1430(6) 0.0575(18) Uani 1 1 d .
C87 C 0.1801(5) 0.2734(3) 0.8643(7) 0.075(2) Uani 1 1 d .
C88 C 0.4063(9) -0.1016(3) -0.3642(10) 0.140(6) Uani 1 1 d .
H88A H 0.4212 -0.1126 -0.4268 0.210 Uiso 1 1 calc R
H88B H 0.3697 -0.1180 -0.3361 0.210 Uiso 1 1 calc R
H88C H 0.4459 -0.1005 -0.3193 0.210 Uiso 1 1 calc R
C89 C 0.7942(8) -0.3083(4) -0.6651(11) 0.149(7) Uani 1 1 d .
H89A H 0.8250 -0.2854 -0.6587 0.179 Uiso 1 1 calc R
H89B H 0.8227 -0.3322 -0.6706 0.179 Uiso 1 1 calc R
C90 C 0.7384(8) -0.3112(6) -0.5724(9) 0.159(7) Uani 1 1 d .
H90A H 0.7473 -0.3350 -0.5336 0.190 Uiso 1 1 calc R
H90B H 0.7435 -0.2883 -0.5291 0.190 Uiso 1 1 calc R
C91 C 0.6507(11) -0.3538(4) -0.6384(14) 0.194(9) Uani 1 1 d .
H91A H 0.6039 -0.3554 -0.6662 0.291 Uiso 1 1 calc R
H91B H 0.6530 -0.3695 -0.5787 0.291 Uiso 1 1 calc R
H91C H 0.6845 -0.3636 -0.6859 0.291 Uiso 1 1 calc R

loop_
_atom_site_aniso_label
_atom_site_aniso_U_11
_atom_site_aniso_U_22
_atom_site_aniso_U_33
_atom_site_aniso_U_23
_atom_site_aniso_U_13
_atom_site_aniso_U_12
Ni1 0.0497(6) 0.0566(7) 0.0338(5) 0.000 0.000 0.0090(5)
Ni2 0.0634(5) 0.0498(5) 0.0526(5) -0.0037(4) 0.0155(4) 0.0016(4)
Ni3 0.0563(5) 0.0771(6) 0.0320(4) -0.0029(4) -0.0003(4) 0.0185(4)
Ni4 0.0730(6) 0.0476(6) 0.0698(6) 0.0018(4) 0.0269(5) 0.0002(4)
Ni5 0.0513(7) 0.0750(8) 0.0325(5) 0.000 0.000 -0.0105(6)
O1 0.052(3) 0.073(3) 0.041(2) 0.004(2) 0.000(2) -0.008(2)
O2 0.063(3) 0.081(3) 0.040(2) -0.005(3) -0.006(2) -0.007(3)
O3 0.052(3) 0.075(3) 0.043(2) -0.003(2) -0.004(2) 0.000(2)
O4 0.068(3) 0.053(3) 0.045(2) -0.005(2) -0.010(2) 0.008(2)
O5 0.066(3) 0.060(3) 0.081(4) 0.008(3) 0.012(3) 0.001(3)
O6 0.100(4) 0.065(3) 0.059(3) 0.005(2) 0.031(3) 0.001(3)
O7 0.088(4) 0.072(3) 0.042(2) 0.002(2) -0.004(3) 0.004(3)
O8 0.065(3) 0.116(5) 0.050(3) 0.020(3) -0.003(2) 0.028(3)
O9 0.064(3) 0.099(4) 0.035(2) 0.000(2) 0.004(2) -0.010(3)
O10 0.064(3) 0.080(4) 0.043(3) 0.004(2) 0.002(2) -0.010(3)
O11 0.070(3) 0.067(3) 0.073(3) -0.008(3) 0.023(3) -0.016(3)
O12 0.072(3) 0.051(3) 0.050(3) 0.001(2) 0.011(2) -0.003(2)
O20 0.085(4) 0.061(3) 0.051(3) -0.007(2) 0.012(3) 0.007(3)
O21 0.062(3) 0.050(3) 0.072(3) -0.005(2) 0.001(2) 0.001(2)
O30 0.064(3) 0.105(5) 0.061(3) -0.002(3) -0.010(3) -0.013(3)
O31 0.098(4) 0.052(3) 0.075(4) 0.012(3) -0.038(4) -0.008(3)
N1 0.090(5) 0.050(4) 0.075(4) -0.001(3) 0.025(4) 0.007(3)
N2 0.063(4) 0.059(4) 0.059(4) -0.001(3) -0.004(3) -0.001(3)
N3 0.049(3) 0.067(4) 0.042(3) -0.001(2) 0.007(2) 0.007(3)
N4 0.079(4) 0.055(4) 0.065(4) 0.010(3) 0.015(3) -0.015(3)
N5 0.076(4) 0.071(4) 0.057(4) -0.019(3) -0.011(3) 0.022(3)
N6 0.078(4) 0.045(3) 0.044(3) -0.002(2) 0.005(3) 0.007(3)
N7 0.050(3) 0.085(4) 0.045(3) -0.004(3) 0.000(3) -0.012(3)
N8 0.064(4) 0.093(5) 0.044(3) 0.024(3) -0.006(3) -0.019(3)
N9 0.061(4) 0.053(4) 0.066(4) -0.001(3) 0.019(3) -0.008(3)
N10 0.059(4) 0.064(4) 0.057(3) -0.011(3) 0.004(3) 0.001(3)
N11 0.071(4) 0.071(4) 0.043(3) 0.001(3) 0.001(3) 0.018(3)
N12 0.079(4) 0.063(4) 0.047(3) -0.010(3) 0.008(3) -0.032(3)
C1 0.078(5) 0.064(5) 0.038(3) 0.004(3) 0.007(3) 0.012(4)
C2 0.081(5) 0.049(4) 0.042(3) -0.004(3) 0.008(3) 0.016(4)
C3 0.045(4) 0.065(5) 0.059(4) -0.006(3) 0.008(3) 0.001(3)
C4 0.052(4) 0.083(6) 0.051(4) 0.001(4) 0.004(3) -0.003(4)
C5 0.076(5) 0.048(4) 0.063(4) -0.002(3) 0.027(4) -0.003(4)
C6 0.066(5) 0.078(5) 0.054(4) 0.015(4) 0.016(4) 0.012(4)
C7 0.077(5) 0.052(4) 0.070(5) 0.001(4) 0.017(4) -0.004(4)
C8 0.054(4) 0.055(5) 0.075(5) -0.010(4) 0.008(4) 0.002(3)
C9 0.056(4) 0.065(5) 0.053(4) -0.009(3) 0.001(3) 0.011(4)
C10 0.069(5) 0.066(5) 0.057(4) -0.008(4) -0.011(4) 0.014(4)
C11 0.066(4) 0.059(4) 0.046(4) 0.004(3) 0.003(3) -0.010(3)
C12 0.050(4) 0.115(7) 0.065(5) -0.017(5) -0.001(4) 0.016(4)
C13 0.100(9) 0.202(14) 0.169(12) -0.146(12) -0.075(9) 0.069(9)
C14 0.089(6) 0.044(4) 0.098(6) 0.014(4) 0.033(5) -0.003(4)
C15 0.069(5) 0.067(5) 0.054(4) -0.002(3) 0.003(4) -0.012(4)
C16 0.064(5) 0.075(6) 0.111(7) -0.029(5) -0.009(5) 0.015(4)
C17 0.067(5) 0.062(5) 0.062(4) -0.015(4) 0.012(4) 0.003(4)
C18 0.063(5) 0.086(6) 0.101(7) -0.037(5) 0.007(5) -0.003(5)
C19 0.050(5) 0.206(14) 0.153(11) -0.108(11) -0.028(6) 0.040(7)
C20 0.084(5) 0.059(5) 0.052(4) -0.003(3) -0.009(4) 0.005(4)
C21 0.112(8) 0.076(7) 0.122(9) -0.026(6) 0.046(7) -0.025(6)
C22 0.084(6) 0.052(4) 0.071(5) 0.001(4) 0.013(4) -0.006(4)
C23 0.085(6) 0.054(5) 0.083(5) 0.008(4) 0.027(5) 0.008(4)
C24 0.090(6) 0.048(4) 0.060(4) -0.012(3) 0.020(4) -0.016(4)
C25 0.116(8) 0.088(6) 0.045(4) 0.000(4) 0.009(5) -0.057(6)
C26 0.097(7) 0.121(9) 0.052(5) -0.034(5) 0.015(5) -0.031(6)
C27 0.064(5) 0.083(6) 0.047(4) -0.014(4) 0.007(3) -0.011(4)
C28 0.132(10) 0.209(14) 0.043(5) 0.016(6) -0.005(5) -0.096(10)
C29 0.077(7) 0.149(11) 0.119(9) -0.024(8) -0.006(7) -0.017(7)
C30 0.082(5) 0.061(5) 0.049(4) -0.004(3) 0.016(4) -0.016(4)
C31 0.088(7) 0.166(11) 0.062(5) 0.023(6) -0.001(5) 0.033(7)
C32 0.087(6) 0.039(4) 0.085(5) -0.009(4) 0.025(5) 0.001(4)
C33 0.065(4) 0.051(4) 0.039(3) 0.004(3) 0.009(3) -0.002(3)
C34 0.078(5) 0.071(5) 0.042(4) -0.003(3) 0.004(4) 0.007(4)
C35 0.074(5) 0.051(4) 0.043(3) 0.004(3) 0.003(3) -0.010(3)
C36 0.064(5) 0.059(4) 0.060(4) 0.003(3) 0.000(4) -0.007(3)
C37 0.073(5) 0.072(5) 0.044(3) 0.015(3) -0.004(3) -0.010(4)
C38 0.062(4) 0.070(5) 0.043(4) 0.001(3) 0.002(3) -0.012(4)
C39 0.056(4) 0.069(5) 0.039(3) 0.005(3) -0.003(3) -0.013(3)
C40 0.067(5) 0.075(5) 0.049(4) 0.012(3) -0.009(3) -0.005(4)
C41 0.089(6) 0.065(5) 0.053(4) 0.007(3) -0.009(4) -0.023(4)
C42 0.088(6) 0.074(5) 0.046(4) 0.010(3) -0.019(4) -0.018(4)
C43 0.065(5) 0.058(5) 0.057(4) 0.005(3) 0.000(4) -0.008(3)
C44 0.085(6) 0.052(4) 0.063(4) -0.010(3) 0.010(4) -0.001(4)
C45 0.058(4) 0.063(4) 0.064(4) -0.007(4) 0.004(4) -0.004(3)
C46 0.055(4) 0.056(4) 0.051(4) -0.003(3) 0.008(3) 0.001(3)
C47 0.074(5) 0.040(4) 0.050(4) -0.004(3) 0.019(3) -0.006(3)
C48 0.062(5) 0.059(5) 0.072(5) -0.011(4) 0.007(4) -0.007(4)
C49 0.061(4) 0.069(5) 0.048(4) -0.005(3) 0.007(3) 0.006(4)
C50 0.073(5) 0.070(5) 0.058(4) -0.005(4) 0.005(4) 0.012(4)
C51 0.074(5) 0.085(6) 0.047(4) -0.002(4) -0.010(4) 0.021(4)
C52 0.052(4) 0.083(6) 0.054(4) 0.000(4) 0.013(3) 0.004(4)
C53 0.058(4) 0.072(5) 0.047(4) -0.007(3) -0.006(3) -0.002(4)
C54 0.048(4) 0.082(5) 0.038(3) 0.002(3) 0.003(3) 0.000(3)
C55 0.132(9) 0.117(8) 0.047(4) 0.007(5) -0.020(5) -0.075(7)
C56 0.052(4) 0.075(5) 0.048(4) 0.000(3) 0.006(3) -0.003(3)
C57 0.048(4) 0.069(5) 0.057(4) 0.003(3) 0.004(3) -0.011(3)
C58 0.083(6) 0.046(4) 0.063(5) -0.003(3) 0.023(4) 0.000(4)
C59 0.127(8) 0.076(6) 0.047(4) 0.015(4) -0.021(5) -0.029(6)
C60 0.128(9) 0.085(7) 0.076(6) 0.003(5) -0.017(6) 0.006(7)
C61 0.23(2) 0.159(14) 0.142(12) -0.029(11) -0.086(14) 0.077(14)
C62 0.29(2) 0.112(10) 0.072(7) -0.013(6) -0.003(11) -0.063(13)
C63 0.099(7) 0.114(9) 0.090(7) 0.050(6) -0.054(6) -0.052(7)
C64 0.135(10) 0.104(8) 0.059(5) -0.008(5) -0.010(6) -0.007(7)
C65 0.30(2) 0.222(18) 0.043(5) -0.009(8) -0.006(9) -0.175(18)
C66 0.068(6) 0.118(8) 0.058(5) 0.043(5) -0.018(4) -0.025(5)
C67 0.139(10) 0.129(10) 0.076(6) 0.043(6) -0.055(7) -0.071(8)
C68 0.063(5) 0.083(5) 0.034(3) 0.012(3) 0.004(3) 0.002(4)
C69 0.069(5) 0.107(7) 0.051(4) 0.008(4) 0.018(4) 0.019(5)
C80 0.064(4) 0.055(4) 0.055(4) -0.003(3) 0.013(3) 0.015(4)
C81 0.060(4) 0.062(5) 0.053(4) 0.006(3) 0.010(3) 0.008(3)
C82 0.156(11) 0.088(7) 0.172(11) 0.074(8) 0.111(10) 0.072(8)
C83 0.184(16) 0.28(2) 0.077(8) -0.026(11) -0.057(10) -0.037(15)
C84 0.176(14) 0.210(16) 0.118(10) 0.105(11) 0.087(10) 0.108(13)
C85 0.057(4) 0.059(5) 0.057(4) -0.003(3) 0.014(3) 0.009(3)
C87 0.084(6) 0.078(6) 0.063(5) 0.014(4) -0.021(5) -0.028(5)
C88 0.244(18) 0.053(6) 0.123(10) 0.009(6) 0.079(11) -0.022(8)
C89 0.159(13) 0.116(10) 0.172(14) 0.038(10) -0.103(12) -0.017(9)
C90 0.135(12) 0.27(2) 0.074(7) -0.007(9) 0.002(8) 0.079(13)
C91 0.21(2) 0.153(14) 0.216(19) -0.107(14) -0.029(16) 0.064(14)

loop_
_atom_type_symbol
_atom_type_description
_atom_type_scat_dispersion_real
_atom_type_scat_dispersion_imag
_atom_type_scat_source
C C 0.0033 0.0016 'International Tables Vol C Tables 4.2.6.8 and 6.1.1.4'
H H 0.0000 0.0000 'International Tables Vol C Tables 4.2.6.8 and 6.1.1.4'
N N 0.0061 0.0033 'International Tables Vol C Tables 4.2.6.8 and 6.1.1.4'
O O 0.0106 0.0060 'International Tables Vol C Tables 4.2.6.8 and 6.1.1.4'
Ni Ni 0.3393 1.1124 'International Tables Vol C Tables 4.2.6.8 and 6.1.1.4'

loop_
_geom_angle_atom_site_label_1
_geom_angle_atom_site_label_2
_geom_angle_atom_site_label_3
_geom_angle
_geom_angle_site_symmetry_1
_geom_angle_site_symmetry_3
N3 Ni1 N3 93.7(3) . 2_655
N3 Ni1 O3 99.9(2) . 2_655
N3 Ni1 O3 96.7(2) 2_655 2_655
N3 Ni1 O3 96.7(2) . .
N3 Ni1 O3 99.9(2) 2_655 .
O3 Ni1 O3 155.6(3) 2_655 .
N3 Ni1 O4 162.3(2) . 2_655
N3 Ni1 O4 92.6(2) 2_655 2_655
O3 Ni1 O4 62.92(19) 2_655 2_655
O3 Ni1 O4 98.42(19) . 2_655
N3 Ni1 O4 92.6(2) . .
N3 Ni1 O4 162.3(2) 2_655 .
O3 Ni1 O4 98.42(19) 2_655 .
O3 Ni1 O4 62.93(19) . .
O4 Ni1 O4 86.2(2) 2_655 .
O30 Ni2 N2 96.5(3) 2_653 .
O30 Ni2 N6 93.1(2) 2_653 1_653
N2 Ni2 N6 94.8(2) . 1_653
O30 Ni2 O20 96.9(2) 2_653 .
N2 Ni2 O20 90.9(2) . .
N6 Ni2 O20 167.9(2) 1_653 .
O30 Ni2 O21 158.4(2) 2_653 .
N2 Ni2 O21 91.9(2) . .
N6 Ni2 O21 106.0(2) 1_653 .
O20 Ni2 O21 63.0(2) . .
O30 Ni2 O31 61.4(3) 2_653 2_653
N2 Ni2 O31 157.7(3) . 2_653
N6 Ni2 O31 90.0(2) 1_653 2_653
O20 Ni2 O31 88.8(2) . 2_653
O21 Ni2 O31 107.7(2) . 2_653
O30 Ni2 C80 127.8(3) 2_653 .
N2 Ni2 C80 90.2(2) . .
N6 Ni2 C80 138.0(3) 1_653 .
O20 Ni2 C80 31.1(2) . .
O21 Ni2 C80 32.0(2) . .
O31 Ni2 C80 100.8(2) 2_653 .
O30 Ni2 C87 30.2(3) 2_653 2_653
N2 Ni2 C87 126.7(3) . 2_653
N6 Ni2 C87 90.8(2) 1_653 2_653
O20 Ni2 C87 94.4(2) . 2_653
O21 Ni2 C87 136.8(3) . 2_653
O31 Ni2 C87 31.2(3) 2_653 2_653
C80 Ni2 C87 118.9(3) . 2_653
O8 Ni3 O9 156.4(2) . 3
O8 Ni3 N11 101.5(3) . .
O9 Ni3 N11 93.6(2) 3 .
O8 Ni3 N12 96.0(3) . 4_455
O9 Ni3 N12 100.9(2) 3 4_455
N11 Ni3 N12 93.8(2) . 4_455
O8 Ni3 O10 98.5(2) . 3
O9 Ni3 O10 62.7(2) 3 3
N11 Ni3 O10 91.9(2) . 3
N12 Ni3 O10 162.9(2) 4_455 3
O8 Ni3 O7 64.7(2) . .
O9 Ni3 O7 99.0(2) 3 .
N11 Ni3 O7 166.2(3) . .
N12 Ni3 O7 89.2(2) 4_455 .
O10 Ni3 O7 89.0(2) 3 .
N9 Ni4 N1 96.1(2) . .
N9 Ni4 O11 93.3(3) . .
N1 Ni4 O11 98.8(3) . .
N9 Ni4 O6 164.6(3) . .
N1 Ni4 O6 91.5(2) . .
O11 Ni4 O6 98.8(2) . .
N9 Ni4 O5 103.8(2) . .
N1 Ni4 O5 93.2(3) . .
O11 Ni4 O5 158.0(2) . .
O6 Ni4 O5 62.3(2) . .
N9 Ni4 O12 87.8(2) . .
N1 Ni4 O12 160.4(3) . .
O11 Ni4 O12 61.7(2) . .
O6 Ni4 O12 89.6(2) . .
O5 Ni4 O12 104.6(2) . .
N7 Ni5 N7 92.0(3) . 2
N7 Ni5 O2 93.0(2) . .
N7 Ni5 O2 102.0(2) 2 .
N7 Ni5 O2 102.0(2) . 2
N7 Ni5 O2 93.0(2) 2 2
O2 Ni5 O2 158.5(3) . 2
N7 Ni5 O1 165.3(2) . 2
N7 Ni5 O1 89.4(2) 2 2
O2 Ni5 O1 101.0(2) . 2
O2 Ni5 O1 63.33(19) 2 2
N7 Ni5 O1 89.4(2) . .
N7 Ni5 O1 165.3(2) 2 .
O2 Ni5 O1 63.33(19) . .
O2 Ni5 O1 101.0(2) 2 .
O1 Ni5 O1 92.9(3) 2 .
N7 Ni5 C54 133.8(2) . 2
N7 Ni5 C54 91.0(2) 2 2
O2 Ni5 C54 131.2(2) . 2
O2 Ni5 C54 31.8(2) 2 2
O1 Ni5 C54 31.5(2) 2 2
O1 Ni5 C54 98.5(2) . 2
N7 Ni5 C54 91.0(2) . .
N7 Ni5 C54 133.8(2) 2 .
O2 Ni5 C54 31.8(2) . .
O2 Ni5 C54 131.2(2) 2 .
O1 Ni5 C54 98.5(2) 2 .
O1 Ni5 C54 31.5(2) . .
C54 Ni5 C54 118.5(3) 2 .
C54 O1 Ni5 87.9(4) . .
C54 O2 Ni5 89.8(4) . .
C33 O3 Ni1 89.6(4) . .
C33 O4 Ni1 88.1(4) . .
C58 O5 Ni4 89.9(5) . .
C58 O6 Ni4 90.6(5) . .
C66 O7 Ni3 87.2(6) . .
C66 O8 Ni3 90.8(5) . .
C68 O9 Ni3 90.5(4) . 3_545
C68 O10 Ni3 89.1(5) . 3_545
C85 O11 Ni4 92.1(5) . .
C85 O12 Ni4 88.0(4) . .
C80 O20 Ni2 90.8(5) . .
C80 O21 Ni2 87.9(4) . .
C87 O30 Ni2 95.7(6) . 2_657
C87 O31 Ni2 86.2(5) . 2_657
C23 N1 C22 117.1(8) . .
C23 N1 Ni4 123.6(7) . .
C22 N1 Ni4 119.2(5) . .
C1 N2 C17 117.3(7) . .
C1 N2 Ni2 120.7(5) . .
C17 N2 Ni2 121.3(5) . .
C19 N3 C18 113.1(7) . .
C19 N3 Ni1 123.3(6) . .
C18 N3 Ni1 123.5(5) . .
C5 N4 C24 126.1(8) . .
C5 N4 H4B 117.0 . .
C24 N4 H4B 117.0 . .
C2 N5 C9 131.1(7) . .
C2 N5 H5A 114.5 . .
C9 N5 H5A 114.5 . .
C36 N6 C34 116.3(7) . .
C36 N6 Ni2 124.9(5) . 1_457
C34 N6 Ni2 117.9(6) . 1_457
C38 N7 C42 114.9(6) . .
C38 N7 Ni5 122.2(5) . .
C42 N7 Ni5 122.9(5) . .
C40 N8 C43 127.4(7) . .
C40 N8 H8A 116.3 . .
C43 N8 H8A 116.3 . .
C48 N9 C44 116.2(6) . .
C48 N9 Ni4 119.8(5) . .
C44 N9 Ni4 122.5(5) . .
C46 N10 C49 128.0(7) . .
C46 N10 H10A 116.0 . .
C49 N10 H10A 116.0 . .
C52 N11 C51 113.7(7) . .
C52 N11 Ni3 121.9(5) . .
C51 N11 Ni3 124.4(5) . .
C56 N12 C55 115.6(7) . .
C56 N12 Ni3 125.7(5) . 4
C55 N12 Ni3 118.7(6) . 4
N2 C1 C10 125.6(7) . .
N2 C1 H1 117.2 . .
C10 C1 H1 117.2 . .
C8 C2 N5 126.5(7) . .
C8 C2 C10 118.7(7) . .
N5 C2 C10 114.8(7) . .
C85 C3 C11 113.9(6) . .
C85 C3 C12 109.3(6) . .
C11 C3 C12 109.8(7) . .
C85 C3 C15 111.0(6) . .
C11 C3 C15 100.5(6) . .
C12 C3 C15 112.2(6) . .
C20 C4 C54 115.7(7) . .
C20 C4 C15 109.1(6) . .
C54 C4 C15 110.5(6) . .
C20 C4 H4A 107.0 . .
C54 C4 H4A 107.0 . .
C15 C4 H4A 107.0 . .
C14 C5 C7 117.2(7) . .
C14 C5 N4 125.8(7) . .
C7 C5 N4 117.0(8) . .
C15 C6 H6A 109.5 . .
C15 C6 H6B 109.5 . .
H6A C6 H6B 109.5 . .
C15 C6 H6C 109.5 . .
H6A C6 H6C 109.5 . .
H6B C6 H6C 109.5 . .
C22 C7 C5 119.6(8) . .
C22 C7 H7 120.2 . .
C5 C7 H7 120.2 . .
C2 C8 C17 118.6(7) . .
C2 C8 H8 120.7 . .
C17 C8 H8 120.7 . .
C13 C9 C16 113.6(8) . .
C13 C9 N5 120.7(8) . .
C16 C9 N5 125.7(7) . .
C2 C10 C1 116.7(7) . .
C2 C10 H10 121.7 . .
C1 C10 H10 121.7 . .
C20 C11 C3 106.4(6) . .
C20 C11 H11A 110.5 . .
C3 C11 H11A 110.5 . .
C20 C11 H11B 110.5 . .
C3 C11 H11B 110.5 . .
H11A C11 H11B 108.6 . .
C3 C12 H12A 109.5 . .
C3 C12 H12B 109.5 . .
H12A C12 H12B 109.5 . .
C3 C12 H12C 109.5 . .
H12A C12 H12C 109.5 . .
H12B C12 H12C 109.5 . .
C9 C13 C19 124.3(10) . .
C9 C13 H13 117.8 . .
C19 C13 H13 117.8 . .
C23 C14 C5 119.9(9) . .
C23 C14 H14 120.0 . .
C5 C14 H14 120.0 . .
C6 C15 C21 108.4(8) . .
C6 C15 C4 111.8(7) . .
C21 C15 C4 113.7(7) . .
C6 C15 C3 109.9(6) . .
C21 C15 C3 113.7(7) . .
C4 C15 C3 99.1(6) . .
C9 C16 C18 119.6(8) . .
C9 C16 H16 120.2 . .
C18 C16 H16 120.2 . .
N2 C17 C8 122.9(8) . .
N2 C17 H17 118.5 . .
C8 C17 H17 118.5 . .
N3 C18 C16 124.5(8) . .
N3 C18 H18 117.7 . .
C16 C18 H18 117.7 . .
N3 C19 C13 124.1(9) . .
N3 C19 H19 118.0 . .
C13 C19 H19 118.0 . .
C4 C20 C11 104.0(6) . .
C4 C20 H20A 110.9 . .
C11 C20 H20A 110.9 . .
C4 C20 H20B 110.9 . .
C11 C20 H20B 110.9 . .
H20A C20 H20B 109.0 . .
C15 C21 H21A 109.5 . .
C15 C21 H21B 109.5 . .
H21A C21 H21B 109.5 . .
C15 C21 H21C 109.5 . .
H21A C21 H21C 109.5 . .
H21B C21 H21C 109.5 . .
N1 C22 C7 122.2(8) . .
N1 C22 H22 118.9 . .
C7 C22 H22 118.9 . .
N1 C23 C14 124.0(10) . .
N1 C23 H23 118.0 . .
C14 C23 H23 118.0 . .
C25 C24 N4 127.3(7) . .
C25 C24 C57 118.2(8) . .
N4 C24 C57 114.2(8) . .
C24 C25 C55 120.4(8) . .
C24 C25 H25 119.8 . .
C55 C25 H25 119.8 . .
C32 C26 C30 114.6(9) . .
C32 C26 C27 114.7(8) . .
C30 C26 C27 102.8(7) . .
C32 C26 C31 108.5(9) . .
C30 C26 C31 107.6(8) . .
C27 C26 C31 108.2(9) . .
C33 C27 C88 109.1(7) . .
C33 C27 C26 110.3(7) . .
C88 C27 C26 113.6(9) . .
C33 C27 C28 111.6(7) . .
C88 C27 C28 107.5(10) . .
C26 C27 C28 104.7(8) . .
C27 C28 C29 104.6(7) . .
C27 C28 H28A 110.8 . .
C29 C28 H28A 110.8 . .
C27 C28 H28B 110.8 . .
C29 C28 H28B 110.8 . .
H28A C28 H28B 108.9 . .
C30 C29 C28 102.8(8) . .
C30 C29 H29A 111.2 . .
C28 C29 H29A 111.2 . .
C30 C29 H29B 111.2 . .
C28 C29 H29B 111.2 . .
H29A C29 H29B 109.1 . .
C58 C30 C26 115.0(7) . .
C58 C30 C29 111.5(8) . .
C26 C30 C29 106.9(7) . .
C58 C30 H30A 107.7 . .
C26 C30 H30A 107.7 . .
C29 C30 H30A 107.7 . .
C26 C31 H31A 109.5 . .
C26 C31 H31B 109.5 . .
H31A C31 H31B 109.5 . .
C26 C31 H31C 109.5 . .
H31A C31 H31C 109.5 . .
H31B C31 H31C 109.5 . .
C26 C32 H32A 109.5 . .
C26 C32 H32B 109.5 . .
H32A C32 H32B 109.5 . .
C26 C32 H32C 109.5 . .
H32A C32 H32C 109.5 . .
H32B C32 H32C 109.5 . .
O4 C33 O3 118.9(6) . .
O4 C33 C27 118.7(6) . .
O3 C33 C27 122.4(7) . .
O4 C33 Ni1 60.8(3) . .
O3 C33 Ni1 58.6(3) . .
C27 C33 Ni1 174.1(5) . .
C35 C34 N6 123.8(8) . .
C35 C34 H34 118.1 . .
N6 C34 H34 118.1 . .
C34 C35 C43 117.7(7) . .
C34 C35 H35 121.1 . .
C43 C35 H35 121.1 . .
N6 C36 C37 124.1(7) . .
N6 C36 H36 117.9 . .
C37 C36 H36 117.9 . .
C36 C37 C43 117.4(8) . .
C36 C37 H37 121.3 . .
C43 C37 H37 121.3 . .
C39 C38 N7 124.2(7) . .
C39 C38 H38 117.9 . .
N7 C38 H38 117.9 . .
C38 C39 C40 119.3(7) . .
C38 C39 H39 120.3 . .
C40 C39 H39 120.3 . .
C41 C40 N8 122.5(7) . .
C41 C40 C39 118.4(7) . .
N8 C40 C39 118.2(7) . .
C42 C41 C40 119.4(7) . .
C42 C41 H41 120.3 . .
C40 C41 H41 120.3 . .
C41 C42 N7 122.9(7) . .
C41 C42 H42 118.6 . .
N7 C42 H42 118.6 . .
C35 C43 C37 120.6(7) . .
C35 C43 N8 122.4(7) . .
C37 C43 N8 117.0(7) . .
C45 C44 N9 121.6(7) . .
C45 C44 H44 119.2 . .
N9 C44 H44 119.2 . .
C44 C45 C46 123.0(7) . .
C44 C45 H45 118.5 . .
C46 C45 H45 118.5 . .
N10 C46 C47 125.2(6) . .
N10 C46 C45 119.8(7) . .
C47 C46 C45 115.0(6) . .
C48 C47 C46 120.1(7) . .
C48 C47 H47 119.9 . .
C46 C47 H47 119.9 . .
N9 C48 C47 124.0(7) . .
N9 C48 H48 118.0 . .
C47 C48 H48 118.0 . .
N10 C49 C53 119.2(7) . .
N10 C49 C50 124.8(7) . .
C53 C49 C50 115.9(7) . .
C51 C50 C49 118.4(8) . .
C51 C50 H50 120.8 . .
C49 C50 H50 120.8 . .
N11 C51 C50 126.4(7) . .
N11 C51 H51 116.8 . .
C50 C51 H51 116.8 . .
N11 C52 C53 125.3(8) . .
N11 C52 H52 117.3 . .
C53 C52 H52 117.3 . .
C52 C53 C49 119.9(7) . .
C52 C53 H53 120.1 . .
C49 C53 H53 120.1 . .
O1 C54 O2 119.0(6) . .
O1 C54 C4 119.8(7) . .
O2 C54 C4 121.0(6) . .
O1 C54 Ni5 60.6(4) . .
O2 C54 Ni5 58.4(4) . .
C4 C54 Ni5 176.8(6) . .
N12 C55 C25 123.2(9) . .
N12 C55 H55 118.4 . .
C25 C55 H55 118.4 . .
N12 C56 C57 124.5(7) . .
N12 C56 H56 117.8 . .
C57 C56 H56 117.8 . .
C56 C57 C24 117.6(7) . .
C56 C57 H57 121.2 . .
C24 C57 H57 121.2 . .
O5 C58 O6 117.0(7) . .
O5 C58 C30 125.8(8) . .
O6 C58 C30 117.1(8) . .
O5 C58 Ni4 59.6(4) . .
O6 C58 Ni4 57.5(4) . .
C30 C58 Ni4 173.1(7) . .
C60 C59 H59A 109.5 . .
C60 C59 H59B 109.5 . .
H59A C59 H59B 109.5 . .
C60 C59 H59C 109.5 . .
H59A C59 H59C 109.5 . .
H59B C59 H59C 109.5 . .
C59 C60 C67 112.6(10) . .
C59 C60 C63 112.3(9) . .
C67 C60 C63 98.2(8) . .
C59 C60 C61 106.7(11) . .
C67 C60 C61 113.7(11) . .
C63 C60 C61 113.4(11) . .
C60 C61 H61A 109.5 . .
C60 C61 H61B 109.5 . .
H61A C61 H61B 109.5 . .
C60 C61 H61C 109.5 . .
H61A C61 H61C 109.5 . .
H61B C61 H61C 109.5 . .
C63 C62 H62A 109.5 . .
C63 C62 H62B 109.5 . .
H62A C62 H62B 109.5 . .
C63 C62 H62C 109.5 . .
H62A C62 H62C 109.5 . .
H62B C62 H62C 109.5 . .
C62 C63 C64 106.2(11) . .
C62 C63 C87 114.0(10) . .
C64 C63 C87 115.3(12) . .
C62 C63 C60 108.7(11) . .
C64 C63 C60 100.7(8) . .
C87 C63 C60 111.0(8) . .
C63 C64 C65 111.7(11) . .
C63 C64 H64A 109.3 . .
C65 C64 H64A 109.3 . .
C63 C64 H64B 109.3 . .
C65 C64 H64B 109.3 . .
H64A C64 H64B 107.9 . .
C67 C65 C64 95.5(12) . .
C67 C65 H65A 112.6 . .
C64 C65 H65A 112.6 . .
C67 C65 H65B 112.6 . .
C64 C65 H65B 112.6 . .
H65A C65 H65B 110.1 . .
O7 C66 O8 117.3(7) . .
O7 C66 C67 122.1(11) . .
O8 C66 C67 120.5(10) . .
O7 C66 Ni3 60.6(4) . .
O8 C66 Ni3 56.7(4) . .
C67 C66 Ni3 173.4(7) . .
C65 C67 C66 113.2(12) . .
C65 C67 C60 117.3(10) . .
C66 C67 C60 110.9(8) . .
C65 C67 H67A 104.7 . .
C66 C67 H67A 104.7 . .
C60 C67 H67A 104.7 . .
O10 C68 O9 117.7(7) . .
O10 C68 C69 119.2(7) . .
O9 C68 C69 123.0(7) . .
O10 C68 Ni3 60.1(4) . 3_545
O9 C68 Ni3 57.6(4) . 3_545
C69 C68 Ni3 178.2(6) . 3_545
C90 C69 C91 107.8(12) . .
C90 C69 C84 102.8(11) . .
C91 C69 C84 107.2(12) . .
C90 C69 C68 114.0(8) . .
C91 C69 C68 111.7(10) . .
C84 C69 C68 112.7(8) . .
O20 C80 O21 118.0(7) . .
O20 C80 C81 122.1(8) . .
O21 C80 C81 119.8(7) . .
O20 C80 Ni2 58.1(4) . .
O21 C80 Ni2 60.1(4) . .
C81 C80 Ni2 176.9(5) . .
C89 C81 C80 119.4(9) . .
C89 C81 C84 109.0(11) . .
C80 C81 C84 111.9(7) . .
C89 C81 H81A 105.1 . .
C80 C81 H81A 105.1 . .
C84 C81 H81A 105.1 . .
C84 C82 H82A 109.5 . .
C84 C82 H82B 109.5 . .
H82A C82 H82B 109.5 . .
C84 C82 H82C 109.5 . .
H82A C82 H82C 109.5 . .
H82B C82 H82C 109.5 . .
C84 C83 H83A 109.5 . .
C84 C83 H83B 109.5 . .
H83A C83 H83B 109.5 . .
C84 C83 H83C 109.5 . .
H83A C83 H83C 109.5 . .
H83B C83 H83C 109.5 . .
C82 C84 C69 116.6(13) . .
C82 C84 C81 116.7(14) . .
C69 C84 C81 104.2(9) . .
C82 C84 C83 103.5(13) . .
C69 C84 C83 106.0(14) . .
C81 C84 C83 109.3(13) . .
O12 C85 O11 118.1(7) . .
O12 C85 C3 123.8(7) . .
O11 C85 C3 118.1(7) . .
O12 C85 Ni4 61.6(4) . .
O11 C85 Ni4 56.5(4) . .
C3 C85 Ni4 174.4(6) . .
O30 C87 O31 116.6(7) . .
O30 C87 C63 117.9(11) . .
O31 C87 C63 125.5(10) . .
O30 C87 Ni2 54.1(4) . 2_657
O31 C87 Ni2 62.6(4) . 2_657
C63 C87 Ni2 171.9(10) . 2_657
C27 C88 H88A 109.5 . .
C27 C88 H88B 109.5 . .
H88A C88 H88B 109.5 . .
C27 C88 H88C 109.5 . .
H88A C88 H88C 109.5 . .
H88B C88 H88C 109.5 . .
C81 C89 C90 101.3(11) . .
C81 C89 H89A 111.5 . .
C90 C89 H89A 111.5 . .
C81 C89 H89B 111.5 . .
C90 C89 H89B 111.5 . .
H89A C89 H89B 109.3 . .
C69 C90 C89 107.4(9) . .
C69 C90 H90A 110.2 . .
C89 C90 H90A 110.2 . .
C69 C90 H90B 110.2 . .
C89 C90 H90B 110.2 . .
H90A C90 H90B 108.5 . .
C69 C91 H91A 109.5 . .
C69 C91 H91B 109.5 . .
H91A C91 H91B 109.5 . .
C69 C91 H91C 109.5 . .
H91A C91 H91C 109.5 . .
H91B C91 H91C 109.5 . .

loop_
_geom_bond_atom_site_label_1
_geom_bond_atom_site_label_2
_geom_bond_distance
_geom_bond_site_symmetry_2
Ni1 N3 2.035(6) .
Ni1 N3 2.035(6) 2_655
Ni1 O3 2.077(5) 2_655
Ni1 O3 2.077(5) .
Ni1 O4 2.126(5) 2_655
Ni1 O4 2.126(5) .
Ni2 O30 2.021(5) 2_653
Ni2 N2 2.023(7) .
Ni2 N6 2.045(6) 1_653
Ni2 O20 2.085(6) .
Ni2 O21 2.129(5) .
Ni2 O31 2.210(5) 2_653
Ni3 O8 2.028(6) .
Ni3 O9 2.034(5) 3
Ni3 N11 2.042(6) .
Ni3 N12 2.045(6) 4_455
Ni3 O10 2.089(5) 3
Ni3 O7 2.117(5) .
Ni3 C68 2.409(8) 3
Ni3 C66 2.426(9) .
Ni4 N9 2.012(6) .
Ni4 N1 2.063(7) .
Ni4 O11 2.070(6) .
Ni4 O6 2.085(6) .
Ni4 O5 2.133(6) .
Ni4 O12 2.183(5) .
Ni4 C58 2.472(8) .
Ni4 C85 2.480(8) .
Ni5 N7 2.025(6) .
Ni5 N7 2.025(6) 2
Ni5 O2 2.062(5) .
Ni5 O2 2.062(5) 2
Ni5 O1 2.110(5) 2
Ni5 O1 2.110(5) .
Ni5 C54 2.421(7) 2
Ni5 C54 2.421(7) .
O1 C54 1.266(9) .
O2 C54 1.277(9) .
O3 C33 1.286(8) .
O4 C33 1.261(9) .
O5 C58 1.253(10) .
O6 C58 1.307(10) .
O7 C66 1.295(11) .
O8 C66 1.305(12) .
O9 C68 1.272(9) .
O9 Ni3 2.034(5) 3_545
O10 C68 1.234(9) .
O10 Ni3 2.089(5) 3_545
O11 C85 1.292(10) .
O12 C85 1.255(9) .
O20 C80 1.267(9) .
O21 C80 1.302(9) .
O30 C87 1.257(12) .
O30 Ni2 2.021(5) 2_657
O31 C87 1.289(11) .
O31 Ni2 2.209(5) 2_657
N1 C23 1.316(11) .
N1 C22 1.357(11) .
N2 C1 1.276(10) .
N2 C17 1.358(9) .
N3 C19 1.273(11) .
N3 C18 1.324(10) .
N4 C5 1.412(10) .
N4 C24 1.416(10) .
N4 H4B 0.8800 .
N5 C2 1.387(10) .
N5 C9 1.396(9) .
N5 H5A 0.8800 .
N6 C36 1.319(10) .
N6 C34 1.363(9) .
N6 Ni2 2.045(6) 1_457
N7 C38 1.367(9) .
N7 C42 1.388(10) .
N8 C40 1.381(9) .
N8 C43 1.430(10) .
N8 H8A 0.8800 .
N9 C48 1.361(9) .
N9 C44 1.374(11) .
N10 C46 1.355(9) .
N10 C49 1.373(9) .
N10 H10A 0.8800 .
N11 C52 1.317(10) .
N11 C51 1.338(10) .
N12 C56 1.313(9) .
N12 C55 1.329(10) .
N12 Ni3 2.045(6) 4
C1 C10 1.423(11) .
C1 H1 0.9500 .
C2 C8 1.377(11) .
C2 C10 1.411(10) .
C3 C85 1.505(11) .
C3 C11 1.530(10) .
C3 C12 1.530(10) .
C3 C15 1.586(11) .
C4 C20 1.507(11) .
C4 C54 1.516(10) .
C4 C15 1.548(11) .
C4 H4A 1.0000 .
C5 C14 1.382(13) .
C5 C7 1.382(11) .
C6 C15 1.503(11) .
C6 H6A 0.9800 .
C6 H6B 0.9800 .
C6 H6C 0.9800 .
C7 C22 1.374(11) .
C7 H7 0.9500 .
C8 C17 1.410(10) .
C8 H8 0.9500 .
C9 C13 1.289(13) .
C9 C16 1.372(12) .
C10 H10 0.9500 .
C11 C20 1.529(10) .
C11 H11A 0.9900 .
C11 H11B 0.9900 .
C12 H12A 0.9800 .
C12 H12B 0.9800 .
C12 H12C 0.9800 .
C13 C19 1.365(13) .
C13 H13 0.9500 .
C14 C23 1.354(11) .
C14 H14 0.9500 .
C15 C21 1.525(12) .
C16 C18 1.377(12) .
C16 H16 0.9500 .
C17 H17 0.9500 .
C18 H18 0.9500 .
C19 H19 0.9500 .
C20 H20A 0.9900 .
C20 H20B 0.9900 .
C21 H21A 0.9800 .
C21 H21B 0.9800 .
C21 H21C 0.9800 .
C22 H22 0.9500 .
C23 H23 0.9500 .
C24 C25 1.282(12) .
C24 C57 1.419(10) .
C25 C55 1.385(12) .
C25 H25 0.9500 .
C26 C32 1.458(14) .
C26 C30 1.505(12) .
C26 C27 1.542(11) .
C26 C31 1.576(14) .
C27 C33 1.520(10) .
C27 C88 1.526(15) .
C27 C28 1.581(14) .
C28 C29 1.638(16) .
C28 H28A 0.9900 .
C28 H28B 0.9900 .
C29 C30 1.536(13) .
C29 H29A 0.9900 .
C29 H29B 0.9900 .
C30 C58 1.487(10) .
C30 H30A 1.0000 .
C31 H31A 0.9800 .
C31 H31B 0.9800 .
C31 H31C 0.9800 .
C32 H32A 0.9800 .
C32 H32B 0.9800 .
C32 H32C 0.9800 .
C34 C35 1.356(11) .
C34 H34 0.9500 .
C35 C43 1.364(12) .
C35 H35 0.9500 .
C36 C37 1.374(10) .
C36 H36 0.9500 .
C37 C43 1.376(10) .
C37 H37 0.9500 .
C38 C39 1.324(10) .
C38 H38 0.9500 .
C39 C40 1.397(10) .
C39 H39 0.9500 .
C40 C41 1.364(11) .
C41 C42 1.358(10) .
C41 H41 0.9500 .
C42 H42 0.9500 .
C44 C45 1.360(11) .
C44 H44 0.9500 .
C45 C46 1.403(10) .
C45 H45 0.9500 .
C46 C47 1.403(11) .
C47 C48 1.378(11) .
C47 H47 0.9500 .
C48 H48 0.9500 .
C49 C53 1.390(11) .
C49 C50 1.392(11) .
C50 C51 1.344(10) .
C50 H50 0.9500 .
C51 H51 0.9500 .
C52 C53 1.347(11) .
C52 H52 0.9500 .
C53 H53 0.9500 .
C55 H55 0.9500 .
C56 C57 1.359(10) .
C56 H56 0.9500 .
C57 H57 0.9500 .
C59 C60 1.379(14) .
C59 H59A 0.9800 .
C59 H59B 0.9800 .
C59 H59C 0.9800 .
C60 C67 1.575(13) .
C60 C63 1.586(14) .
C60 C61 1.619(18) .
C61 H61A 0.9800 .
C61 H61B 0.9800 .
C61 H61C 0.9800 .
C62 C63 1.40(2) .
C62 H62A 0.9800 .
C62 H62B 0.9800 .
C62 H62C 0.9800 .
C63 C64 1.425(17) .
C63 C87 1.478(12) .
C64 C65 1.677(15) .
C64 H64A 0.9900 .
C64 H64B 0.9900 .
C65 C67 1.41(2) .
C65 H65A 0.9900 .
C65 H65B 0.9900 .
C66 C67 1.492(12) .
C67 H67A 1.0000 .
C68 C69 1.557(11) .
C68 Ni3 2.409(8) 3_545
C69 C90 1.491(17) .
C69 C91 1.492(18) .
C69 C84 1.510(13) .
C80 C81 1.476(10) .
C81 C89 1.458(13) .
C81 C84 1.536(15) .
C81 H81A 1.0000 .
C82 C84 1.385(19) .
C82 H82A 0.9800 .
C82 H82B 0.9800 .
C82 H82C 0.9800 .
C83 C84 1.73(2) .
C83 H83A 0.9800 .
C83 H83B 0.9800 .
C83 H83C 0.9800 .
C87 Ni2 2.483(8) 2_657
C88 H88A 0.9800 .
C88 H88B 0.9800 .
C88 H88C 0.9800 .
C89 C90 1.67(2) .
C89 H89A 0.9900 .
C89 H89B 0.9900 .
C90 H90A 0.9900 .
C90 H90B 0.9900 .
C91 H91A 0.9800 .
C91 H91B 0.9800 .
C91 H91C 0.9800 .

loop_
_geom_torsion_atom_site_label_1
_geom_torsion_atom_site_label_2
_geom_torsion_atom_site_label_3
_geom_torsion_atom_site_label_4
_geom_torsion
_geom_torsion_site_symmetry_1
_geom_torsion_site_symmetry_4
N7 Ni5 O1 C54 -92.9(4) . .
N7 Ni5 O1 C54 2.7(10) 2 .
O2 Ni5 O1 C54 0.7(4) . .
O2 Ni5 O1 C54 165.0(4) 2 .
O1 Ni5 O1 C54 101.6(4) 2 .
C54 Ni5 O1 C54 132.7(4) 2 .
N7 Ni5 O2 C54 87.2(4) . .
N7 Ni5 O2 C54 179.9(4) 2 .
O2 Ni5 O2 C54 -47.1(4) 2 .
O1 Ni5 O2 C54 -88.4(4) 2 .
O1 Ni5 O2 C54 -0.7(4) . .
C54 Ni5 O2 C54 -78.0(6) 2 .
N3 Ni1 O3 C33 93.7(4) . .
N3 Ni1 O3 C33 -171.3(4) 2_655 .
O3 Ni1 O3 C33 -39.0(4) 2_655 .
O4 Ni1 O3 C33 -77.1(4) 2_655 .
O4 Ni1 O3 C33 4.2(4) . .
C33 Ni1 O3 C33 -63.7(6) 2_655 .
N3 Ni1 O4 C33 -100.6(4) . .
N3 Ni1 O4 C33 10.3(9) 2_655 .
O3 Ni1 O4 C33 159.0(4) 2_655 .
O3 Ni1 O4 C33 -4.3(4) . .
O4 Ni1 O4 C33 97.1(4) 2_655 .
C33 Ni1 O4 C33 128.0(4) 2_655 .
N9 Ni4 O5 C58 -175.2(5) . .
N1 Ni4 O5 C58 87.8(5) . .
O11 Ni4 O5 C58 -35.3(9) . .
O6 Ni4 O5 C58 -2.2(4) . .
O12 Ni4 O5 C58 -83.9(5) . .
C85 Ni4 O5 C58 -72.1(5) . .
N9 Ni4 O6 C58 28.9(11) . .
N1 Ni4 O6 C58 -90.7(5) . .
O11 Ni4 O6 C58 170.2(4) . .
O5 Ni4 O6 C58 2.1(4) . .
O12 Ni4 O6 C58 108.9(5) . .
C85 Ni4 O6 C58 138.8(5) . .
O8 Ni3 O7 C66 -1.9(4) . .
O9 Ni3 O7 C66 160.2(4) 3 .
N11 Ni3 O7 C66 4.2(11) . .
N12 Ni3 O7 C66 -98.9(5) 4_455 .
O10 Ni3 O7 C66 98.0(4) 3 .
C68 Ni3 O7 C66 128.3(4) 3 .
O9 Ni3 O8 C66 -47.6(8) 3 .
N11 Ni3 O8 C66 -176.7(4) . .
N12 Ni3 O8 C66 88.2(4) 4_455 .
O10 Ni3 O8 C66 -82.9(4) 3 .
O7 Ni3 O8 C66 1.9(4) . .
C68 Ni3 O8 C66 -73.4(5) 3 .
N9 Ni4 O11 C85 84.3(5) . .
N1 Ni4 O11 C85 -179.0(4) . .
O6 Ni4 O11 C85 -86.2(5) . .
O5 Ni4 O11 C85 -56.9(8) . .
O12 Ni4 O11 C85 -1.4(4) . .
C58 Ni4 O11 C85 -79.4(5) . .
N9 Ni4 O12 C85 -93.5(4) . .
N1 Ni4 O12 C85 8.4(9) . .
O11 Ni4 O12 C85 1.5(4) . .
O6 Ni4 O12 C85 101.6(4) . .
O5 Ni4 O12 C85 162.8(4) . .
C58 Ni4 O12 C85 132.1(5) . .
O30 Ni2 O20 C80 174.4(4) 2_653 .
N2 Ni2 O20 C80 -89.0(4) . .
N6 Ni2 O20 C80 28.8(12) 1_653 .
O21 Ni2 O20 C80 2.8(4) . .
O31 Ni2 O20 C80 113.4(5) 2_653 .
C87 Ni2 O20 C80 144.1(5) 2_653 .
O30 Ni2 O21 C80 -25.9(8) 2_653 .
N2 Ni2 O21 C80 87.3(4) . .
N6 Ni2 O21 C80 -177.2(4) 1_653 .
O20 Ni2 O21 C80 -2.7(4) . .
O31 Ni2 O21 C80 -81.9(4) 2_653 .
C87 Ni2 O21 C80 -68.2(5) 2_653 .
N9 Ni4 N1 C23 -46.3(7) . .
O11 Ni4 N1 C23 -140.6(6) . .
O6 Ni4 N1 C23 120.3(7) . .
O5 Ni4 N1 C23 57.9(7) . .
O12 Ni4 N1 C23 -146.9(7) . .
C58 Ni4 N1 C23 88.3(7) . .
C85 Ni4 N1 C23 -141.3(6) . .
N9 Ni4 N1 C22 137.0(6) . .
O11 Ni4 N1 C22 42.7(6) . .
O6 Ni4 N1 C22 -56.4(6) . .
O5 Ni4 N1 C22 -118.8(6) . .
O12 Ni4 N1 C22 36.4(11) . .
C58 Ni4 N1 C22 -88.4(6) . .
C85 Ni4 N1 C22 42.0(7) . .
O30 Ni2 N2 C1 35.6(6) 2_653 .
N6 Ni2 N2 C1 129.2(6) 1_653 .
O20 Ni2 N2 C1 -61.5(6) . .
O21 Ni2 N2 C1 -124.5(6) . .
O31 Ni2 N2 C1 27.5(10) 2_653 .
C80 Ni2 N2 C1 -92.5(6) . .
C87 Ni2 N2 C1 34.7(7) 2_653 .
O30 Ni2 N2 C17 -153.2(6) 2_653 .
N6 Ni2 N2 C17 -59.6(6) 1_653 .
O20 Ni2 N2 C17 109.7(6) . .
O21 Ni2 N2 C17 46.7(6) . .
O31 Ni2 N2 C17 -161.3(6) 2_653 .
C80 Ni2 N2 C17 78.6(6) . .
C87 Ni2 N2 C17 -154.1(5) 2_653 .
N3 Ni1 N3 C19 -74.5(10) 2_655 .
O3 Ni1 N3 C19 -172.1(10) 2_655 .
O3 Ni1 N3 C19 25.9(10) . .
O4 Ni1 N3 C19 174.7(10) 2_655 .
O4 Ni1 N3 C19 88.9(10) . .
C33 Ni1 N3 C19 58.0(10) . .
C33 Ni1 N3 C19 -178.2(10) 2_655 .
N3 Ni1 N3 C18 100.7(8) 2_655 .
O3 Ni1 N3 C18 3.1(8) 2_655 .
O3 Ni1 N3 C18 -158.9(7) . .
O4 Ni1 N3 C18 -10.1(12) 2_655 .
O4 Ni1 N3 C18 -95.9(7) . .
C33 Ni1 N3 C18 -126.8(8) . .
C33 Ni1 N3 C18 -3.0(9) 2_655 .
N7 Ni5 N7 C38 -48.3(5) 2 .
O2 Ni5 N7 C38 53.8(6) . .
O2 Ni5 N7 C38 -141.8(6) 2 .
O1 Ni5 N7 C38 -143.6(7) 2 .
O1 Ni5 N7 C38 117.1(6) . .
C54 Ni5 N7 C38 -141.7(5) 2 .
C54 Ni5 N7 C38 85.6(6) . .
N7 Ni5 N7 C42 131.0(7) 2 .
O2 Ni5 N7 C42 -126.9(6) . .
O2 Ni5 N7 C42 37.5(7) 2 .
O1 Ni5 N7 C42 35.7(12) 2 .
O1 Ni5 N7 C42 -63.6(6) . .
C54 Ni5 N7 C42 37.6(8) 2 .
C54 Ni5 N7 C42 -95.1(6) . .
N1 Ni4 N9 C48 -53.6(6) . .
O11 Ni4 N9 C48 45.6(6) . .
O6 Ni4 N9 C48 -172.7(7) . .
O5 Ni4 N9 C48 -148.4(5) . .
O12 Ni4 N9 C48 107.1(5) . .
C58 Ni4 N9 C48 -151.8(5) . .
C85 Ni4 N9 C48 76.8(6) . .
N1 Ni4 N9 C44 140.7(6) . .
O11 Ni4 N9 C44 -120.1(6) . .
O6 Ni4 N9 C44 21.6(12) . .
O5 Ni4 N9 C44 45.9(6) . .
O12 Ni4 N9 C44 -58.6(6) . .
C58 Ni4 N9 C44 42.5(7) . .
C85 Ni4 N9 C44 -88.9(6) . .
O8 Ni3 N11 C52 -146.2(6) . .
O9 Ni3 N11 C52 51.9(6) 3 .
N12 Ni3 N11 C52 -49.3(6) 4_455 .
O10 Ni3 N11 C52 114.7(6) 3 .
O7 Ni3 N11 C52 -151.8(8) . .
C68 Ni3 N11 C52 83.8(6) 3 .
C66 Ni3 N11 C52 -148.7(6) . .
O8 Ni3 N11 C51 32.5(7) . .
O9 Ni3 N11 C51 -129.4(7) 3 .
N12 Ni3 N11 C51 129.5(7) 4_455 .
O10 Ni3 N11 C51 -66.6(7) 3 .
O7 Ni3 N11 C51 26.9(13) . .
C68 Ni3 N11 C51 -97.4(7) 3 .
C66 Ni3 N11 C51 30.0(8) . .
C17 N2 C1 C10 0.7(12) . .
Ni2 N2 C1 C10 172.2(6) . .
C9 N5 C2 C8 5.5(14) . .
C9 N5 C2 C10 -177.6(8) . .
C24 N4 C5 C14 -11.7(12) . .
C24 N4 C5 C7 168.6(7) . .
C14 C5 C7 C22 -1.3(12) . .
N4 C5 C7 C22 178.4(7) . .
N5 C2 C8 C17 178.0(7) . .
C10 C2 C8 C17 1.3(11) . .
C2 N5 C9 C13 -169.2(12) . .
C2 N5 C9 C16 10.0(14) . .
C8 C2 C10 C1 -3.5(11) . .
N5 C2 C10 C1 179.4(7) . .
N2 C1 C10 C2 2.6(12) . .
C85 C3 C11 C20 -159.9(6) . .
C12 C3 C11 C20 77.2(8) . .
C15 C3 C11 C20 -41.1(8) . .
C16 C9 C13 C19 1(2) . .
N5 C9 C13 C19 -179.7(14) . .
C7 C5 C14 C23 1.3(13) . .
N4 C5 C14 C23 -178.4(8) . .
C20 C4 C15 C6 82.7(8) . .
C54 C4 C15 C6 -45.6(9) . .
C20 C4 C15 C21 -154.1(8) . .
C54 C4 C15 C21 77.6(9) . .
C20 C4 C15 C3 -33.1(8) . .
C54 C4 C15 C3 -161.4(6) . .
C85 C3 C15 C6 47.4(8) . .
C11 C3 C15 C6 -73.4(7) . .
C12 C3 C15 C6 170.0(7) . .
C85 C3 C15 C21 -74.3(9) . .
C11 C3 C15 C21 164.8(8) . .
C12 C3 C15 C21 48.3(10) . .
C85 C3 C15 C4 164.6(6) . .
C11 C3 C15 C4 43.8(7) . .
C12 C3 C15 C4 -72.7(8) . .
C13 C9 C16 C18 0.5(16) . .
N5 C9 C16 C18 -178.7(9) . .
C1 N2 C17 C8 -3.2(11) . .
Ni2 N2 C17 C8 -174.7(6) . .
C2 C8 C17 N2 2.2(12) . .
C19 N3 C18 C16 -9.4(16) . .
Ni1 N3 C18 C16 175.0(8) . .
C9 C16 C18 N3 4.0(17) . .
C18 N3 C19 C13 11(2) . .
Ni1 N3 C19 C13 -173.5(13) . .
C9 C13 C19 N3 -7(3) . .
C54 C4 C20 C11 134.1(7) . .
C15 C4 C20 C11 8.8(9) . .
C3 C11 C20 C4 20.7(8) . .
C23 N1 C22 C7 -1.1(12) . .
Ni4 N1 C22 C7 175.8(6) . .
C5 C7 C22 N1 1.3(12) . .
C22 N1 C23 C14 1.1(13) . .
Ni4 N1 C23 C14 -175.7(7) . .
C5 C14 C23 N1 -1.2(14) . .
C5 N4 C24 C25 -26.0(14) . .
C5 N4 C24 C57 161.0(7) . .
N4 C24 C25 C55 -179.9(9) . .
C57 C24 C25 C55 -7.2(15) . .
C32 C26 C27 C33 33.4(11) . .
C30 C26 C27 C33 158.5(8) . .
C31 C26 C27 C33 -87.8(10) . .
C32 C26 C27 C88 156.3(10) . .
C30 C26 C27 C88 -78.6(11) . .
C31 C26 C27 C88 35.1(12) . .
C32 C26 C27 C28 -86.7(10) . .
C30 C26 C27 C28 38.4(10) . .
C31 C26 C27 C28 152.0(9) . .
C33 C27 C28 C29 -138.9(9) . .
C88 C27 C28 C29 101.5(11) . .
C26 C27 C28 C29 -19.5(12) . .
C27 C28 C29 C30 -5.9(13) . .
C32 C26 C30 C58 -42.9(11) . .
C27 C26 C30 C58 -168.1(8) . .
C31 C26 C30 C58 77.8(11) . .
C32 C26 C30 C29 81.4(10) . .
C27 C26 C30 C29 -43.7(11) . .
C31 C26 C30 C29 -157.8(9) . .
C28 C29 C30 C58 156.8(9) . .
C28 C29 C30 C26 30.4(12) . .
Ni1 O4 C33 O3 7.1(6) . .
Ni1 O4 C33 C27 -173.3(6) . .
Ni1 O3 C33 O4 -7.3(6) . .
Ni1 O3 C33 C27 173.2(6) . .
C88 C27 C33 O4 -44.6(11) . .
C26 C27 C33 O4 80.8(9) . .
C28 C27 C33 O4 -163.3(8) . .
C88 C27 C33 O3 134.9(9) . .
C26 C27 C33 O3 -99.6(9) . .
C28 C27 C33 O3 16.3(11) . .
C88 C27 C33 Ni1 -128(5) . .
C26 C27 C33 Ni1 -2(6) . .
C28 C27 C33 Ni1 114(5) . .
N3 Ni1 C33 O4 82.3(4) . .
N3 Ni1 C33 O4 -175.8(3) 2_655 .
O3 Ni1 C33 O4 -26.4(5) 2_655 .
O3 Ni1 C33 O4 172.7(6) . .
O4 Ni1 C33 O4 -82.0(4) 2_655 .
C33 Ni1 C33 O4 -56.4(3) 2_655 .
N3 Ni1 C33 O3 -90.4(4) . .
N3 Ni1 C33 O3 11.5(5) 2_655 .
O3 Ni1 C33 O3 160.9(3) 2_655 .
O4 Ni1 C33 O3 105.3(4) 2_655 .
O4 Ni1 C33 O3 -172.7(6) . .
C33 Ni1 C33 O3 130.9(4) 2_655 .
N3 Ni1 C33 C27 169(6) . .
N3 Ni1 C33 C27 -89(6) 2_655 .
O3 Ni1 C33 C27 60(6) 2_655 .
O3 Ni1 C33 C27 -101(6) . .
O4 Ni1 C33 C27 4(6) 2_655 .
O4 Ni1 C33 C27 86(6) . .
C33 Ni1 C33 C27 30(6) 2_655 .
C36 N6 C34 C35 1.9(10) . .
Ni2 N6 C34 C35 -167.6(6) 1_457 .
N6 C34 C35 C43 -2.0(11) . .
C34 N6 C36 C37 -1.4(11) . .
Ni2 N6 C36 C37 167.3(6) 1_457 .
N6 C36 C37 C43 1.0(12) . .
C42 N7 C38 C39 -3.4(11) . .
Ni5 N7 C38 C39 175.9(6) . .
N7 C38 C39 C40 -4.0(12) . .
C43 N8 C40 C41 -33.1(14) . .
C43 N8 C40 C39 158.2(8) . .
C38 C39 C40 C41 10.8(12) . .
C38 C39 C40 N8 179.9(7) . .
N8 C40 C41 C42 -178.7(8) . .
C39 C40 C41 C42 -10.0(14) . .
C40 C41 C42 N7 2.6(15) . .
C38 N7 C42 C41 4.1(12) . .
Ni5 N7 C42 C41 -175.2(7) . .
C34 C35 C43 C37 1.6(11) . .
C34 C35 C43 N8 -175.7(7) . .
C36 C37 C43 C35 -1.1(12) . .
C36 C37 C43 N8 176.4(7) . .
C40 N8 C43 C35 -16.4(13) . .
C40 N8 C43 C37 166.2(8) . .
C48 N9 C44 C45 -3.7(11) . .
Ni4 N9 C44 C45 162.4(6) . .
N9 C44 C45 C46 3.3(12) . .
C49 N10 C46 C47 -6.1(12) . .
C49 N10 C46 C45 173.1(7) . .
C44 C45 C46 N10 179.5(7) . .
C44 C45 C46 C47 -1.2(11) . .
N10 C46 C47 C48 179.0(7) . .
C45 C46 C47 C48 -0.2(10) . .
C44 N9 C48 C47 2.4(11) . .
Ni4 N9 C48 C47 -164.2(6) . .
C46 C47 C48 N9 -0.4(12) . .
C46 N10 C49 C53 148.1(8) . .
C46 N10 C49 C50 -36.4(12) . .
N10 C49 C50 C51 179.8(8) . .
C53 C49 C50 C51 -4.6(12) . .
C52 N11 C51 C50 4.9(13) . .
Ni3 N11 C51 C50 -173.9(7) . .
C49 C50 C51 N11 0.0(14) . .
C51 N11 C52 C53 -5.3(12) . .
Ni3 N11 C52 C53 173.5(6) . .
N11 C52 C53 C49 0.9(13) . .
N10 C49 C53 C52 -179.9(7) . .
C50 C49 C53 C52 4.2(11) . .
Ni5 O1 C54 O2 -1.1(6) . .
Ni5 O1 C54 C4 -176.4(6) . .
Ni5 O2 C54 O1 1.1(7) . .
Ni5 O2 C54 C4 176.3(6) . .
C20 C4 C54 O1 -26.2(10) . .
C15 C4 C54 O1 98.5(8) . .
C20 C4 C54 O2 158.7(7) . .
C15 C4 C54 O2 -76.7(8) . .
C20 C4 C54 Ni5 -122(10) . .
C15 C4 C54 Ni5 2(11) . .
N7 Ni5 C54 O1 87.2(4) . .
N7 Ni5 C54 O1 -179.1(4) 2 .
O2 Ni5 C54 O1 -178.9(7) . .
O2 Ni5 C54 O1 -19.8(5) 2 .
O1 Ni5 C54 O1 -81.6(5) 2 .
C54 Ni5 C54 O1 -55.7(3) 2 .
N7 Ni5 C54 O2 -93.9(4) . .
N7 Ni5 C54 O2 -0.2(6) 2 .
O2 Ni5 C54 O2 159.1(3) 2 .
O1 Ni5 C54 O2 97.3(4) 2 .
O1 Ni5 C54 O2 178.9(7) . .
C54 Ni5 C54 O2 123.1(4) 2 .
N7 Ni5 C54 C4 -175(100) . .
N7 Ni5 C54 C4 -81(10) 2 .
O2 Ni5 C54 C4 -81(10) . .
O2 Ni5 C54 C4 78(10) 2 .
O1 Ni5 C54 C4 16(10) 2 .
O1 Ni5 C54 C4 98(10) . .
C54 Ni5 C54 C4 42(10) 2 .
C56 N12 C55 C25 -4.8(15) . .
Ni3 N12 C55 C25 175.0(9) 4 .
C24 C25 C55 N12 7.6(18) . .
C55 N12 C56 C57 2.4(12) . .
Ni3 N12 C56 C57 -177.3(6) 4 .
N12 C56 C57 C24 -2.5(11) . .
C25 C24 C57 C56 4.8(12) . .
N4 C24 C57 C56 178.5(7) . .
Ni4 O5 C58 O6 3.5(7) . .
Ni4 O5 C58 C30 -174.9(7) . .
Ni4 O6 C58 O5 -3.6(7) . .
Ni4 O6 C58 C30 175.0(6) . .
C26 C30 C58 O5 102.6(11) . .
C29 C30 C58 O5 -19.2(12) . .
C26 C30 C58 O6 -75.8(10) . .
C29 C30 C58 O6 162.3(8) . .
C26 C30 C58 Ni4 -38(5) . .
C29 C30 C58 Ni4 -160(4) . .
N9 Ni4 C58 O5 6.6(6) . .
N1 Ni4 C58 O5 -93.5(5) . .
O11 Ni4 C58 O5 163.6(4) . .
O6 Ni4 C58 O5 176.3(7) . .
O12 Ni4 C58 O5 102.7(5) . .
C85 Ni4 C58 O5 128.0(4) . .
N9 Ni4 C58 O6 -169.7(4) . .
N1 Ni4 C58 O6 90.2(5) . .
O11 Ni4 C58 O6 -12.7(6) . .
O5 Ni4 C58 O6 -176.3(7) . .
O12 Ni4 C58 O6 -73.6(5) . .
C85 Ni4 C58 O6 -48.3(5) . .
N9 Ni4 C58 C30 150(5) . .
N1 Ni4 C58 C30 50(5) . .
O11 Ni4 C58 C30 -53(5) . .
O6 Ni4 C58 C30 -40(5) . .
O5 Ni4 C58 C30 143(5) . .
O12 Ni4 C58 C30 -114(5) . .
C85 Ni4 C58 C30 -89(5) . .
C59 C60 C63 C62 168.1(11) . .
C67 C60 C63 C62 -73.3(13) . .
C61 C60 C63 C62 47.0(14) . .
C59 C60 C63 C64 -80.6(11) . .
C67 C60 C63 C64 38.0(12) . .
C61 C60 C63 C64 158.3(11) . .
C59 C60 C63 C87 42.0(14) . .
C67 C60 C63 C87 160.6(11) . .
C61 C60 C63 C87 -79.1(14) . .
C62 C63 C64 C65 75.2(12) . .
C87 C63 C64 C65 -157.5(9) . .
C60 C63 C64 C65 -38.0(12) . .
C63 C64 C65 C67 20.0(14) . .
Ni3 O7 C66 O8 3.0(7) . .
Ni3 O7 C66 C67 -173.1(7) . .
Ni3 O8 C66 O7 -3.1(7) . .
Ni3 O8 C66 C67 173.0(7) . .
O8 Ni3 C66 O7 176.8(7) . .
O9 Ni3 C66 O7 -25.5(6) 3 .
N11 Ni3 C66 O7 -178.6(4) . .
N12 Ni3 C66 O7 82.0(4) 4_455 .
O10 Ni3 C66 O7 -82.6(4) 3 .
C68 Ni3 C66 O7 -58.5(5) 3 .
O9 Ni3 C66 O8 157.7(4) 3 .
N11 Ni3 C66 O8 4.6(6) . .
N12 Ni3 C66 O8 -94.8(4) 4_455 .
O10 Ni3 C66 O8 100.5(4) 3 .
O7 Ni3 C66 O8 -176.8(7) . .
C68 Ni3 C66 O8 124.7(4) 3 .
O8 Ni3 C66 C67 -67(8) . .
O9 Ni3 C66 C67 91(8) 3 .
N11 Ni3 C66 C67 -62(8) . .
N12 Ni3 C66 C67 -161(8) 4_455 .
O10 Ni3 C66 C67 34(8) 3 .
O7 Ni3 C66 C67 117(8) . .
C68 Ni3 C66 C67 58(8) 3 .
C64 C65 C67 C66 139.4(10) . .
C64 C65 C67 C60 8.2(16) . .
O7 C66 C67 C65 -33.5(13) . .
O8 C66 C67 C65 150.5(10) . .
Ni3 C66 C67 C65 -147(8) . .
O7 C66 C67 C60 100.7(12) . .
O8 C66 C67 C60 -75.2(12) . .
Ni3 C66 C67 C60 -12(9) . .
C59 C60 C67 C65 88.6(14) . .
C63 C60 C67 C65 -29.8(15) . .
C61 C60 C67 C65 -149.8(14) . .
C59 C60 C67 C66 -43.6(15) . .
C63 C60 C67 C66 -162.0(11) . .
C61 C60 C67 C66 78.0(16) . .
Ni3 O10 C68 O9 -0.6(7) 3_545 .
Ni3 O10 C68 C69 -178.1(6) 3_545 .
Ni3 O9 C68 O10 0.6(7) 3_545 .
Ni3 O9 C68 C69 178.0(7) 3_545 .
O10 C68 C69 C90 -164.7(11) . .
O9 C68 C69 C90 18.0(14) . .
Ni3 C68 C69 C90 129(22) 3_545 .
O10 C68 C69 C91 -42.3(12) . .
O9 C68 C69 C91 140.4(11) . .
Ni3 C68 C69 C91 -109(22) 3_545 .
O10 C68 C69 C84 78.5(14) . .
O9 C68 C69 C84 -98.8(13) . .
Ni3 C68 C69 C84 12(23) 3_545 .
Ni2 O20 C80 O21 -4.5(7) . .
Ni2 O20 C80 C81 176.3(6) . .
Ni2 O21 C80 O20 4.5(6) . .
Ni2 O21 C80 C81 -176.4(6) . .
O30 Ni2 C80 O20 -7.1(6) 2_653 .
N2 Ni2 C80 O20 91.3(4) . .
N6 Ni2 C80 O20 -171.3(4) 1_653 .
O21 Ni2 C80 O20 -175.4(7) . .
O31 Ni2 C80 O20 -69.1(5) 2_653 .
C87 Ni2 C80 O20 -41.9(5) 2_653 .
O30 Ni2 C80 O21 168.3(4) 2_653 .
N2 Ni2 C80 O21 -93.3(4) . .
N6 Ni2 C80 O21 4.0(6) 1_653 .
O20 Ni2 C80 O21 175.4(7) . .
O31 Ni2 C80 O21 106.2(4) 2_653 .
C87 Ni2 C80 O21 133.4(4) 2_653 .
O30 Ni2 C80 C81 -103(12) 2_653 .
N2 Ni2 C80 C81 -4(12) . .
N6 Ni2 C80 C81 93(12) 1_653 .
O20 Ni2 C80 C81 -96(12) . .
O21 Ni2 C80 C81 89(12) . .
O31 Ni2 C80 C81 -165(12) 2_653 .
C87 Ni2 C80 C81 -138(12) 2_653 .
O20 C80 C81 C89 156.8(10) . .
O21 C80 C81 C89 -22.3(13) . .
Ni2 C80 C81 C89 -110(12) . .
O20 C80 C81 C84 -74.2(13) . .
O21 C80 C81 C84 106.7(12) . .
Ni2 C80 C81 C84 20(12) . .
C90 C69 C84 C82 -91.8(17) . .
C91 C69 C84 C82 154.7(16) . .
C68 C69 C84 C82 31(2) . .
C90 C69 C84 C81 38.3(16) . .
C91 C69 C84 C81 -75.2(16) . .
C68 C69 C84 C81 161.5(10) . .
C90 C69 C84 C83 153.6(12) . .
C91 C69 C84 C83 40.1(14) . .
C68 C69 C84 C83 -83.2(13) . .
C89 C81 C84 C82 93.1(15) . .
C80 C81 C84 C82 -41.2(19) . .
C89 C81 C84 C69 -37.0(16) . .
C80 C81 C84 C69 -171.3(10) . .
C89 C81 C84 C83 -149.9(11) . .
C80 C81 C84 C83 75.8(13) . .
Ni4 O12 C85 O11 -2.3(7) . .
Ni4 O12 C85 C3 178.1(7) . .
Ni4 O11 C85 O12 2.4(7) . .
Ni4 O11 C85 C3 -177.9(6) . .
C11 C3 C85 O12 10.3(10) . .
C12 C3 C85 O12 133.5(8) . .
C15 C3 C85 O12 -102.2(8) . .
C11 C3 C85 O11 -169.2(7) . .
C12 C3 C85 O11 -46.1(9) . .
C15 C3 C85 O11 78.2(8) . .
C11 C3 C85 Ni4 173(5) . .
C12 C3 C85 Ni4 -64(6) . .
C15 C3 C85 Ni4 60(6) . .
N9 Ni4 C85 O12 85.8(4) . .
N1 Ni4 C85 O12 -176.3(4) . .
O11 Ni4 C85 O12 -177.5(7) . .
O6 Ni4 C85 O12 -79.7(4) . .
O5 Ni4 C85 O12 -23.1(5) . .
C58 Ni4 C85 O12 -56.3(5) . .
N9 Ni4 C85 O11 -96.6(5) . .
N1 Ni4 C85 O11 1.2(6) . .
O6 Ni4 C85 O11 97.8(5) . .
O5 Ni4 C85 O11 154.5(4) . .
O12 Ni4 C85 O11 177.5(7) . .
C58 Ni4 C85 O11 121.2(5) . .
N9 Ni4 C85 C3 -78(6) . .
N1 Ni4 C85 C3 20(6) . .
O11 Ni4 C85 C3 19(5) . .
O6 Ni4 C85 C3 117(5) . .
O5 Ni4 C85 C3 173(5) . .
O12 Ni4 C85 C3 -164(6) . .
C58 Ni4 C85 C3 140(5) . .
Ni2 O30 C87 O31 3.5(8) 2_657 .
Ni2 O30 C87 C63 -178.8(7) 2_657 .
Ni2 O31 C87 O30 -3.2(7) 2_657 .
Ni2 O31 C87 C63 179.3(8) 2_657 .
C62 C63 C87 O30 -44.4(15) . .
C64 C63 C87 O30 -167.6(9) . .
C60 C63 C87 O30 78.8(12) . .
C62 C63 C87 O31 133.1(12) . .
C64 C63 C87 O31 9.9(14) . .
C60 C63 C87 O31 -103.7(12) . .
C62 C63 C87 Ni2 -51(5) . 2_657
C64 C63 C87 Ni2 -174(4) . 2_657
C60 C63 C87 Ni2 72(5) . 2_657
C80 C81 C89 C90 149.0(10) . .
C84 C81 C89 C90 18.6(15) . .
C91 C69 C90 C89 85.9(16) . .
C84 C69 C90 C89 -27.2(16) . .
C68 C69 C90 C89 -149.5(10) . .
C81 C89 C90 C69 5.5(17) . .

loop_
_platon_squeeze_void_nr
_platon_squeeze_void_average_x
_platon_squeeze_void_average_y
_platon_squeeze_void_average_z
_platon_squeeze_void_volume
_platon_squeeze_void_count_electrons
_platon_squeeze_void_content
1 0.500 0.000 0.009 260 88 ' '
2 0.000 0.500 -0.009 259 87 ' '
3 0.000 0.500 0.055 5 0 ' '
4 0.927 0.238 0.111 7 0 ' '
5 0.073 0.762 0.111 7 0 ' '
6 0.769 0.376 0.489 239 65 ' '
7 0.231 0.623 0.489 239 65 ' '
8 0.269 0.124 0.511 239 65 ' '
9 0.731 0.876 0.511 239 65 ' '
10 0.427 0.262 0.889 7 0 ' '
11 0.573 0.738 0.889 7 0 ' '
12 0.500 0.000 0.944 4 0 ' '
